data_4301637
loop_
_publ_author_name
'Mikinao Ito'
'Tsuyoshi Matsumoto'
'Kazuyuki Tatsumi'

_publ_section_title
;
Synthesis and Reactions of Mono- and Dinuclear Ni(I) Thiolate Complexes
;
_journal_name_full 'Inorganic Chemistry'
_journal_page_first 2215
_journal_page_last 2223
_journal_paper_doi 10.1021/ic802276w
_journal_volume 48
_journal_year 2009
_chemical_formula_moiety 'C73 H51 Ni O P S2 '
_chemical_formula_sum 'C73 H51 Ni O P S2'
_chemical_formula_weight 1098.00
_space_group_IT_number 2
_symmetry_cell_setting triclinic
_symmetry_Int_Tables_number 2
_symmetry_space_group_name_Hall '-P 1'
_symmetry_space_group_name_H-M 'P -1'
_cell_angle_alpha 69.649(14)
_cell_angle_beta 71.411(15)
_cell_angle_gamma 63.879(12)
_cell_formula_units_Z 2
_cell_length_a 14.739(2)
_cell_length_b 14.871(3)
_cell_length_c 17.573(3)
_cell_measurement_reflns_used 3578
_cell_measurement_temperature 113.1
_cell_measurement_theta_max 27.5
_cell_measurement_theta_min 3.1
_cell_volume 3179.0(10)
_computing_cell_refinement CrystalClear
_computing_data_collection CrystalClear
_computing_data_reduction CrystalStructure
_computing_publication_material 'CrystalStructure 3.8'
_computing_structure_refinement SHELXL
_computing_structure_solution SIR97
_diffrn_detector_area_resol_mean 7.31
_diffrn_measured_fraction_theta_full 0.993
_diffrn_measured_fraction_theta_max 0.993
_diffrn_measurement_device_type 'Rigaku Saturn'
_diffrn_measurement_method \w
_diffrn_radiation_type 'Mo K\a'
_diffrn_radiation_wavelength 0.71070
_diffrn_reflns_av_R_equivalents 0.059
_diffrn_reflns_limit_h_max 19
_diffrn_reflns_limit_h_min -19
_diffrn_reflns_limit_k_max 19
_diffrn_reflns_limit_k_min -19
_diffrn_reflns_limit_l_max 22
_diffrn_reflns_limit_l_min -22
_diffrn_reflns_number 39324
_diffrn_reflns_theta_full 27.49
_diffrn_reflns_theta_max 27.49
_exptl_absorpt_coefficient_mu 0.437
_exptl_absorpt_correction_type none
_exptl_crystal_colour 'red brown'
_exptl_crystal_density_diffrn 1.147
_exptl_crystal_density_method 'not measured'
_exptl_crystal_description block
_exptl_crystal_F_000 1144.00
_exptl_crystal_size_max 0.10
_exptl_crystal_size_mid 0.10
_exptl_crystal_size_min 0.05
_refine_diff_density_max 0.74
_refine_diff_density_min -0.43
_refine_ls_extinction_method none
_refine_ls_goodness_of_fit_ref 1.048
_refine_ls_hydrogen_treatment refall
_refine_ls_number_parameters 671
_refine_ls_number_reflns 14503
_refine_ls_R_factor_gt 0.0755
_refine_ls_shift/su_max 0.0000
_refine_ls_structure_factor_coef Fsqd
_refine_ls_weighting_details 'w = 1/[\s^2^(Fo^2^)+(0.1002P)^2^+1.3452P] where P=(Fo^2^+2Fc^2^)/3'
_refine_ls_weighting_scheme calc
_refine_ls_wR_factor_ref 0.2208
_reflns_number_gt 8869
_reflns_number_total 14503
_reflns_threshold_expression F^2^>2.0\s(F^2^)
_cod_data_source_file ic802276w_si_002_09.cif
_cod_data_source_block complex8
_cod_original_cell_volume 3178.9(10)
_cod_original_formula_sum 'C73 H51 Ni O P S2 '
_cod_database_code 4301637

loop_
_symmetry_equiv_pos_site_id
_symmetry_equiv_pos_as_xyz
1 +X,+Y,+Z
2 -X,-Y,-Z

loop_
_atom_site_label
_atom_site_type_symbol
_atom_site_fract_x
_atom_site_fract_y
_atom_site_fract_z
_atom_site_U_iso_or_equiv
_atom_site_adp_type
_atom_site_occupancy
_atom_site_symmetry_multiplicity
_atom_site_calc_flag
_atom_site_refinement_flags
_atom_site_disorder_assembly
_atom_site_disorder_group
Ni(1) Ni 0.65102(4) 0.32637(3) 0.23337(3) 0.03300(14) Uani 1.00 1 d . . .
S(1) S 0.63460(7) 0.25286(7) 0.15141(6) 0.0344(2) Uani 1.00 1 d . . .
S(2) S 0.66662(7) 0.41987(7) 0.29836(6) 0.0371(2) Uani 1.00 1 d . . .
P(1) P 0.48817(8) 0.44033(7) 0.23299(6) 0.0341(2) Uani 1.00 1 d . . .
O(1) O 0.8491(2) 0.1661(2) 0.2559(2) 0.0624(9) Uani 1.00 1 d . . .
C(1) C 0.7133(2) 0.1196(2) 0.1622(2) 0.0354(8) Uani 1.00 1 d . . .
C(2) C 0.8088(2) 0.0843(2) 0.1076(2) 0.0361(8) Uani 1.00 1 d . . .
C(3) C 0.8650(3) -0.0210(3) 0.1191(2) 0.0494(10) Uani 1.00 1 d . . .
C(4) C 0.8297(3) -0.0927(3) 0.1815(3) 0.0555(12) Uani 1.00 1 d . . .
C(5) C 0.7335(3) -0.0583(3) 0.2311(2) 0.0495(10) Uani 1.00 1 d . . .
C(6) C 0.6733(3) 0.0466(2) 0.2216(2) 0.0385(8) Uani 1.00 1 d . . .
C(7) C 0.8481(3) 0.1565(2) 0.0338(2) 0.0382(8) Uani 1.00 1 d . . .
C(8) C 0.7974(3) 0.2049(3) -0.0339(2) 0.0445(9) Uani 1.00 1 d . . .
C(9) C 0.8321(3) 0.2729(3) -0.1011(2) 0.0467(10) Uani 1.00 1 d . . .
C(10) C 0.9154(3) 0.2953(3) -0.1045(2) 0.0461(10) Uani 1.00 1 d . . .
C(11) C 0.9683(3) 0.2418(3) -0.0396(2) 0.0450(9) Uani 1.00 1 d . . .
C(12) C 0.9375(3) 0.1706(3) 0.0290(2) 0.0407(9) Uani 1.00 1 d . . .
C(13) C 0.7080(3) 0.1828(4) -0.0348(2) 0.0558(11) Uani 1.00 1 d . . .
C(14) C 0.9466(4) 0.3761(3) -0.1747(3) 0.0670(14) Uani 1.00 1 d . . .
C(15) C 1.0060(3) 0.1102(3) 0.0918(2) 0.0519(11) Uani 1.00 1 d . . .
C(16) C 0.5672(3) 0.0775(2) 0.2716(2) 0.0418(9) Uani 1.00 1 d . . .
C(17) C 0.4852(3) 0.0952(3) 0.2377(2) 0.0494(10) Uani 1.00 1 d . . .
C(18) C 0.3850(3) 0.1215(3) 0.2864(3) 0.0562(12) Uani 1.00 1 d . . .
C(19) C 0.3657(3) 0.1317(3) 0.3654(3) 0.0537(12) Uani 1.00 1 d . . .
C(20) C 0.4474(3) 0.1118(3) 0.3983(3) 0.0528(11) Uani 1.00 1 d . . .
C(21) C 0.5482(3) 0.0842(3) 0.3526(2) 0.0444(9) Uani 1.00 1 d . . .
C(22) C 0.5021(4) 0.0854(4) 0.1510(3) 0.0704(14) Uani 1.00 1 d . . .
C(23) C 0.2565(3) 0.1661(3) 0.4138(4) 0.0757(17) Uani 1.00 1 d . . .
C(24) C 0.6344(3) 0.0666(3) 0.3911(2) 0.0567(11) Uani 1.00 1 d . . .
C(25) C 0.7898(3) 0.3726(2) 0.3245(2) 0.0378(8) Uani 1.00 1 d . . .
C(26) C 0.8123(3) 0.3012(3) 0.4001(2) 0.0464(10) Uani 1.00 1 d . . .
C(27) C 0.8979(8) 0.2774(8) 0.4293(6) 0.046(2) Uiso 0.50 1 d P . .
C(28) C 0.9206(8) 0.2629(8) 0.4061(7) 0.049(2) Uiso 0.50 1 d P . .
C(29) C 0.9737(9) 0.3167(9) 0.3747(7) 0.056(3) Uiso 0.50 1 d P . .
C(30) C 0.9917(9) 0.3029(9) 0.3491(8) 0.061(3) Uiso 0.50 1 d P . .
C(31) C 0.9524(9) 0.3882(8) 0.3017(7) 0.048(2) Uiso 0.50 1 d P . .
C(32) C 0.9637(9) 0.3809(9) 0.2780(7) 0.051(3) Uiso 0.50 1 d P . .
C(33) C 0.8615(3) 0.4166(3) 0.2713(2) 0.0446(9) Uani 1.00 1 d . . .
C(34) C 0.7357(3) 0.2621(3) 0.4661(2) 0.0451(9) Uani 1.00 1 d . . .
C(35) C 0.7496(3) 0.1577(3) 0.4905(2) 0.0469(10) Uani 1.00 1 d . . .
C(36) C 0.6767(3) 0.1253(3) 0.5527(2) 0.0475(10) Uani 1.00 1 d . . .
C(37) C 0.5911(3) 0.1923(3) 0.5936(2) 0.0486(10) Uani 1.00 1 d . . .
C(38) C 0.5805(3) 0.2953(3) 0.5722(2) 0.0482(10) Uani 1.00 1 d . . .
C(39) C 0.6516(3) 0.3308(3) 0.5098(2) 0.0478(10) Uani 1.00 1 d . . .
C(40) C 0.8432(3) 0.0765(3) 0.4533(3) 0.0605(12) Uani 1.00 1 d . . .
C(41) C 0.5123(3) 0.1550(3) 0.6605(2) 0.0571(12) Uani 1.00 1 d . . .
C(42) C 0.6402(4) 0.4416(3) 0.4936(2) 0.0570(12) Uani 1.00 1 d . . .
C(43) C 0.8372(3) 0.5061(3) 0.1976(2) 0.0443(9) Uani 1.00 1 d . . .
C(44) C 0.8808(8) 0.4753(8) 0.1210(6) 0.046(2) Uiso 0.50 1 d P . .
C(45) C 0.8541(8) 0.5075(8) 0.1145(6) 0.041(2) Uiso 0.50 1 d P . .
C(46) C 0.8685(8) 0.5562(8) 0.0486(6) 0.050(2) Uiso 0.50 1 d P . .
C(47) C 0.8370(7) 0.5979(9) 0.0502(5) 0.0391(19) Uiso 0.50 1 d P . .
C(48) C 0.8144(7) 0.6598(9) 0.0538(5) 0.043(2) Uiso 0.50 1 d P . .
C(49) C 0.7916(7) 0.6932(7) 0.0719(6) 0.041(2) Uiso 0.50 1 d P . .
C(50) C 0.7789(7) 0.6828(7) 0.1312(7) 0.040(2) Uiso 0.50 1 d P . .
C(51) C 0.7655(8) 0.7026(8) 0.1524(7) 0.053(2) Uiso 0.50 1 d P . .
C(52) C 0.7931(11) 0.6031(11) 0.2003(8) 0.050(4) Uiso 0.50 1 d P . .
C(53) C 0.7884(10) 0.6096(9) 0.2158(8) 0.038(3) Uiso 0.50 1 d P . .
C(54) C 0.9364(9) 0.3627(9) 0.1154(7) 0.070(3) Uiso 0.50 1 d P . .
C(55) C 0.8989(7) 0.3992(7) 0.0955(5) 0.045(2) Uiso 0.50 1 d P . .
C(56) C 0.7944(8) 0.7529(8) -0.0230(6) 0.061(2) Uiso 0.50 1 d P . .
C(57) C 0.7638(8) 0.7957(8) -0.0011(7) 0.063(2) Uiso 0.50 1 d P . .
C(58) C 0.7498(9) 0.6291(8) 0.2892(7) 0.048(2) Uiso 0.50 1 d P . .
C(59) C 0.7740(10) 0.6159(10) 0.3043(8) 0.061(3) Uiso 0.50 1 d P . .
C(60) C 0.4778(3) 0.5737(2) 0.2096(2) 0.0382(8) Uani 1.00 1 d . . .
C(61) C 0.5468(3) 0.6045(3) 0.1425(3) 0.0518(11) Uani 1.00 1 d . . .
C(62) C 0.5401(3) 0.7063(3) 0.1174(3) 0.0603(13) Uani 1.00 1 d . . .
C(63) C 0.4668(4) 0.7763(3) 0.1614(3) 0.0622(13) Uani 1.00 1 d . . .
C(64) C 0.4000(4) 0.7456(3) 0.2296(3) 0.0622(13) Uani 1.00 1 d . . .
C(65) C 0.4037(3) 0.6449(3) 0.2535(2) 0.0491(10) Uani 1.00 1 d . . .
C(66) C 0.4203(2) 0.4443(2) 0.1617(2) 0.0367(8) Uani 1.00 1 d . . .
C(67) C 0.3829(3) 0.3655(3) 0.1806(2) 0.0441(9) Uani 1.00 1 d . . .
C(68) C 0.3283(3) 0.3658(3) 0.1303(2) 0.0515(11) Uani 1.00 1 d . . .
C(69) C 0.3090(3) 0.4449(3) 0.0587(2) 0.0539(11) Uani 1.00 1 d . . .
C(70) C 0.3464(3) 0.5217(3) 0.0390(2) 0.0494(10) Uani 1.00 1 d . . .
C(71) C 0.4025(3) 0.5214(3) 0.0893(2) 0.0421(9) Uani 1.00 1 d . . .
C(72) C 0.4039(3) 0.4163(3) 0.3317(2) 0.0389(8) Uani 1.00 1 d . . .
C(73) C 0.2960(3) 0.4614(3) 0.3388(3) 0.0547(11) Uani 1.00 1 d . . .
C(74) C 0.2319(3) 0.4404(4) 0.4134(3) 0.0635(13) Uani 1.00 1 d . . .
C(75) C 0.2716(4) 0.3754(4) 0.4823(3) 0.0592(12) Uani 1.00 1 d . . .
C(76) C 0.3761(3) 0.3306(3) 0.4775(2) 0.0530(11) Uani 1.00 1 d . . .
C(77) C 0.4426(3) 0.3512(3) 0.4020(2) 0.0422(9) Uani 1.00 1 d . . .
C(78) C 0.7726(3) 0.2290(3) 0.2460(2) 0.0407(9) Uani 1.00 1 d . . .
C(79) C -0.0445(8) 0.7192(8) 0.3976(7) 0.162(3) Uiso 1.00 1 d . . .
C(80) C 0.059(2) 0.742(2) 0.3667(18) 0.160(11) Uiso 0.50 1 d P . .
C(81) C 0.0459(18) 0.7653(19) 0.3373(15) 0.120(7) Uiso 0.50 1 d P . .
C(82) C 0.0302(8) 0.8573(8) 0.3457(6) 0.150(3) Uiso 1.00 1 d . . .
C(83) C 0.1160(15) 0.8944(14) 0.2857(12) 0.108(6) Uiso 0.50 1 d P . .
C(84) C 0.1209(15) 0.8919(16) 0.3200(13) 0.115(6) Uiso 0.50 1 d P . .
C(85) C 0.1064(7) 0.9979(7) 0.3002(6) 0.135(3) Uiso 1.00 1 d . . .
C(86) C 0.1897(8) 1.0326(7) 0.2485(6) 0.144(3) Uiso 1.00 1 d . . .
H(3) H 0.9295 -0.0446 0.0833 0.059 Uiso 1.00 1 c R . .
H(4) H 0.8708 -0.1644 0.1900 0.067 Uiso 1.00 1 c R . .
H(5) H 0.7079 -0.1073 0.2725 0.059 Uiso 1.00 1 c R . .
H(9) H 0.7975 0.3054 -0.1464 0.056 Uiso 1.00 1 c R . .
H(11) H 1.0272 0.2540 -0.0417 0.054 Uiso 1.00 1 c R . .
H(18) H 0.3292 0.1325 0.2641 0.067 Uiso 1.00 1 c R . .
H(20) H 0.4351 0.1169 0.4533 0.063 Uiso 1.00 1 c R . .
H(36) H 0.6859 0.0544 0.5678 0.057 Uiso 1.00 1 c R . .
H(38) H 0.5236 0.3422 0.6007 0.058 Uiso 1.00 1 c R . .
H(61) H 0.5994 0.5557 0.1132 0.062 Uiso 1.00 1 c R . .
H(62) H 0.5861 0.7276 0.0698 0.072 Uiso 1.00 1 c R . .
H(63) H 0.4625 0.8459 0.1446 0.075 Uiso 1.00 1 c R . .
H(64) H 0.3506 0.7938 0.2608 0.075 Uiso 1.00 1 c R . .
H(65) H 0.3556 0.6249 0.2998 0.059 Uiso 1.00 1 c R . .
H(67) H 0.3957 0.3111 0.2290 0.053 Uiso 1.00 1 c R . .
H(68) H 0.3033 0.3120 0.1443 0.062 Uiso 1.00 1 c R . .
H(69) H 0.2706 0.4455 0.0240 0.065 Uiso 1.00 1 c R . .
H(70) H 0.3337 0.5757 -0.0097 0.059 Uiso 1.00 1 c R . .
H(71) H 0.4290 0.5744 0.0742 0.050 Uiso 1.00 1 c R . .
H(73) H 0.2673 0.5066 0.2916 0.066 Uiso 1.00 1 c R . .
H(74) H 0.1593 0.4713 0.4173 0.076 Uiso 1.00 1 c R . .
H(75) H 0.2266 0.3613 0.5334 0.071 Uiso 1.00 1 c R . .
H(76) H 0.4035 0.2857 0.5253 0.064 Uiso 1.00 1 c R . .
H(77) H 0.5150 0.3200 0.3990 0.051 Uiso 1.00 1 c R . .
H(13A) H 0.6458 0.2211 -0.0001 0.067 Uiso 1.00 1 c R . .
H(13B) H 0.7223 0.1086 -0.0131 0.067 Uiso 1.00 1 c R . .
H(13C) H 0.6973 0.2042 -0.0917 0.067 Uiso 1.00 1 c R . .
H(14A) H 0.9590 0.3598 -0.2274 0.080 Uiso 1.00 1 c R . .
H(14B) H 1.0097 0.3770 -0.1681 0.080 Uiso 1.00 1 c R . .
H(14C) H 0.8914 0.4440 -0.1741 0.080 Uiso 1.00 1 c R . .
H(15A) H 1.0689 0.0590 0.0685 0.062 Uiso 1.00 1 c R . .
H(15B) H 0.9695 0.0750 0.1417 0.062 Uiso 1.00 1 c R . .
H(15C) H 1.0242 0.1574 0.1061 0.062 Uiso 1.00 1 c R . .
H(22A) H 0.5210 0.1423 0.1107 0.084 Uiso 1.00 1 c R . .
H(22B) H 0.4386 0.0879 0.1421 0.084 Uiso 1.00 1 c R . .
H(22C) H 0.5578 0.0194 0.1439 0.084 Uiso 1.00 1 c R . .
H(23A) H 0.2236 0.2414 0.3966 0.091 Uiso 1.00 1 c R . .
H(23B) H 0.2572 0.1451 0.4731 0.091 Uiso 1.00 1 c R . .
H(23C) H 0.2177 0.1340 0.4031 0.091 Uiso 1.00 1 c R . .
H(24A) H 0.6085 0.0657 0.4500 0.068 Uiso 1.00 1 c R . .
H(24B) H 0.6608 0.1225 0.3632 0.068 Uiso 1.00 1 c R . .
H(24C) H 0.6900 0.0004 0.3850 0.068 Uiso 1.00 1 c R . .
H(40A) H 0.8943 0.0433 0.4889 0.073 Uiso 1.00 1 c R . .
H(40B) H 0.8733 0.1093 0.3982 0.073 Uiso 1.00 1 c R . .
H(40C) H 0.8227 0.0245 0.4488 0.073 Uiso 1.00 1 c R . .
H(41A) H 0.4865 0.1204 0.6385 0.069 Uiso 1.00 1 c R . .
H(41B) H 0.4548 0.2140 0.6789 0.069 Uiso 1.00 1 c R . .
H(41C) H 0.5444 0.1063 0.7075 0.069 Uiso 1.00 1 c R . .
H(42A) H 0.6184 0.4810 0.4406 0.068 Uiso 1.00 1 c R . .
H(42B) H 0.7065 0.4437 0.4916 0.068 Uiso 1.00 1 c R . .
H(42C) H 0.5884 0.4720 0.5381 0.068 Uiso 1.00 1 c R . .

loop_
_atom_site_aniso_label
_atom_site_aniso_U_11
_atom_site_aniso_U_22
_atom_site_aniso_U_33
_atom_site_aniso_U_12
_atom_site_aniso_U_13
_atom_site_aniso_U_23
Ni(1) 0.0331(2) 0.0297(2) 0.0376(2) -0.0111(2) -0.0075(2) -0.0101(2)
S(1) 0.0378(5) 0.0299(4) 0.0369(5) -0.0114(3) -0.0087(4) -0.0100(3)
S(2) 0.0359(5) 0.0338(5) 0.0462(5) -0.0117(4) -0.0101(4) -0.0147(4)
P(1) 0.0348(5) 0.0297(4) 0.0380(5) -0.0113(4) -0.0077(4) -0.0089(4)
O(1) 0.0483(19) 0.060(2) 0.075(2) 0.0010(16) -0.0255(17) -0.0276(17)
C(1) 0.038(2) 0.0332(19) 0.038(2) -0.0122(16) -0.0088(17) -0.0121(15)
C(2) 0.038(2) 0.0338(19) 0.038(2) -0.0124(16) -0.0064(17) -0.0121(16)
C(3) 0.051(2) 0.043(2) 0.051(2) -0.015(2) 0.003(2) -0.022(2)
C(4) 0.056(2) 0.030(2) 0.068(3) -0.0096(19) -0.001(2) -0.016(2)
C(5) 0.049(2) 0.033(2) 0.061(2) -0.0162(19) -0.001(2) -0.0129(19)
C(6) 0.041(2) 0.0301(19) 0.046(2) -0.0131(16) -0.0081(18) -0.0114(16)
C(7) 0.038(2) 0.035(2) 0.039(2) -0.0103(16) 0.0003(17) -0.0179(16)
C(8) 0.042(2) 0.049(2) 0.043(2) -0.0189(19) -0.0008(18) -0.0149(19)
C(9) 0.043(2) 0.051(2) 0.039(2) -0.0148(19) -0.0054(18) -0.0080(18)
C(10) 0.041(2) 0.042(2) 0.045(2) -0.0116(18) 0.0035(19) -0.0149(18)
C(11) 0.039(2) 0.044(2) 0.051(2) -0.0124(18) -0.0032(19) -0.0185(19)
C(12) 0.040(2) 0.040(2) 0.038(2) -0.0112(17) -0.0014(17) -0.0162(17)
C(13) 0.055(2) 0.073(3) 0.047(2) -0.030(2) -0.012(2) -0.014(2)
C(14) 0.060(3) 0.054(2) 0.065(3) -0.021(2) -0.000(2) 0.000(2)
C(15) 0.041(2) 0.066(3) 0.049(2) -0.022(2) -0.006(2) -0.014(2)
C(16) 0.042(2) 0.031(2) 0.048(2) -0.0163(17) -0.0017(19) -0.0058(17)
C(17) 0.054(2) 0.041(2) 0.058(2) -0.024(2) -0.016(2) -0.0040(19)
C(18) 0.045(2) 0.037(2) 0.083(3) -0.022(2) -0.015(2) 0.002(2)
C(19) 0.042(2) 0.032(2) 0.072(3) -0.0144(19) 0.006(2) -0.011(2)
C(20) 0.051(2) 0.045(2) 0.062(2) -0.026(2) 0.009(2) -0.020(2)
C(21) 0.045(2) 0.039(2) 0.051(2) -0.0227(19) 0.000(2) -0.0129(18)
C(22) 0.073(3) 0.085(3) 0.072(3) -0.044(3) -0.027(2) -0.008(2)
C(23) 0.046(2) 0.047(2) 0.113(4) -0.015(2) 0.008(2) -0.020(2)
C(24) 0.060(3) 0.068(3) 0.046(2) -0.034(2) -0.002(2) -0.011(2)
C(25) 0.037(2) 0.033(2) 0.047(2) -0.0096(16) -0.0134(17) -0.0142(16)
C(26) 0.047(2) 0.042(2) 0.055(2) -0.0220(19) -0.016(2) -0.0051(19)
C(33) 0.038(2) 0.043(2) 0.058(2) -0.0179(18) -0.0101(19) -0.0124(19)
C(34) 0.059(2) 0.037(2) 0.046(2) -0.0205(19) -0.024(2) -0.0018(17)
C(35) 0.053(2) 0.039(2) 0.049(2) -0.0145(19) -0.019(2) -0.0050(18)
C(36) 0.063(2) 0.033(2) 0.048(2) -0.019(2) -0.021(2) -0.0025(18)
C(37) 0.064(2) 0.046(2) 0.042(2) -0.027(2) -0.016(2) -0.0045(19)
C(38) 0.063(2) 0.039(2) 0.043(2) -0.020(2) -0.010(2) -0.0098(18)
C(39) 0.070(3) 0.035(2) 0.044(2) -0.021(2) -0.021(2) -0.0060(17)
C(40) 0.054(2) 0.046(2) 0.070(3) -0.009(2) -0.014(2) -0.011(2)
C(41) 0.073(3) 0.045(2) 0.049(2) -0.027(2) -0.010(2) -0.000(2)
C(42) 0.083(3) 0.042(2) 0.051(2) -0.030(2) -0.007(2) -0.013(2)
C(43) 0.041(2) 0.053(2) 0.047(2) -0.028(2) -0.0013(19) -0.0144(19)
C(60) 0.041(2) 0.0312(19) 0.046(2) -0.0139(16) -0.0117(18) -0.0092(16)
C(61) 0.041(2) 0.040(2) 0.072(3) -0.0155(19) -0.011(2) -0.011(2)
C(62) 0.060(3) 0.045(2) 0.082(3) -0.028(2) -0.027(2) 0.001(2)
C(63) 0.083(3) 0.038(2) 0.080(3) -0.026(2) -0.042(3) -0.001(2)
C(64) 0.081(3) 0.039(2) 0.069(3) -0.008(2) -0.031(2) -0.021(2)
C(65) 0.057(2) 0.039(2) 0.053(2) -0.014(2) -0.017(2) -0.0127(19)
C(66) 0.034(2) 0.0296(19) 0.043(2) -0.0087(15) -0.0067(17) -0.0100(16)
C(67) 0.047(2) 0.041(2) 0.050(2) -0.0193(19) -0.016(2) -0.0067(18)
C(68) 0.054(2) 0.054(2) 0.058(2) -0.029(2) -0.019(2) -0.008(2)
C(69) 0.050(2) 0.068(3) 0.053(2) -0.027(2) -0.015(2) -0.015(2)
C(70) 0.057(2) 0.050(2) 0.040(2) -0.020(2) -0.018(2) -0.0024(19)
C(71) 0.047(2) 0.039(2) 0.042(2) -0.0204(18) -0.0080(18) -0.0062(17)
C(72) 0.035(2) 0.039(2) 0.043(2) -0.0124(17) -0.0034(17) -0.0148(17)
C(73) 0.041(2) 0.065(3) 0.052(2) -0.016(2) -0.003(2) -0.018(2)
C(74) 0.042(2) 0.083(3) 0.069(3) -0.026(2) 0.004(2) -0.032(2)
C(75) 0.064(3) 0.076(3) 0.049(2) -0.044(2) 0.010(2) -0.024(2)
C(76) 0.071(3) 0.053(2) 0.040(2) -0.034(2) -0.004(2) -0.0101(19)
C(77) 0.050(2) 0.039(2) 0.045(2) -0.0233(19) -0.0054(19) -0.0128(17)
C(78) 0.049(2) 0.037(2) 0.042(2) -0.0166(19) -0.0135(19) -0.0118(17)

loop_
_atom_type_symbol
_atom_type_description
_atom_type_scat_dispersion_real
_atom_type_scat_dispersion_imag
_atom_type_scat_source
C C 0.003 0.002
;
International Tables for Crystallography
(1992, Vol. C, Tables 4.2.6.8 and 6.1.1.4)
;
H H 0.000 0.000
;
International Tables for Crystallography
(1992, Vol. C, Table 6.1.1.4)
;
O O 0.011 0.006
;
International Tables for Crystallography
(1992, Vol. C, Tables 4.2.6.8 and 6.1.1.4)
;
Ni Ni 0.339 1.112
;
International Tables for Crystallography
(1992, Vol. C, Tables 4.2.6.8 and 6.1.1.4)
;
S S 0.125 0.123
;
International Tables for Crystallography
(1992, Vol. C, Tables 4.2.6.8 and 6.1.1.4)
;
P P 0.102 0.094
;
International Tables for Crystallography
(1992, Vol. C, Tables 4.2.6.8 and 6.1.1.4)
;

loop_
_geom_angle_atom_site_label_1
_geom_angle_atom_site_label_2
_geom_angle_atom_site_label_3
_geom_angle
_geom_angle_publ_flag
_geom_angle_site_symmetry_1
_geom_angle_site_symmetry_2
_geom_angle_site_symmetry_3
S(1) Ni(1) S(2) 171.18(3) yes . . .
S(1) Ni(1) P(1) 90.36(4) yes . . .
S(1) Ni(1) C(78) 91.14(19) yes . . .
S(2) Ni(1) P(1) 86.59(4) yes . . .
S(2) Ni(1) C(78) 92.91(19) yes . . .
P(1) Ni(1) C(78) 172.85(12) yes . . .
Ni(1) S(1) C(1) 114.65(17) yes . . .
Ni(1) S(2) C(25) 114.70(16) yes . . .
Ni(1) P(1) C(60) 112.78(14) yes . . .
Ni(1) P(1) C(66) 118.24(11) yes . . .
Ni(1) P(1) C(72) 111.87(11) yes . . .
C(60) P(1) C(66) 103.6(2) yes . . .
C(60) P(1) C(72) 107.00(19) yes . . .
C(66) P(1) C(72) 102.3(2) yes . . .
S(1) C(1) C(2) 122.4(2) yes . . .
S(1) C(1) C(6) 118.1(2) yes . . .
C(2) C(1) C(6) 119.1(3) yes . . .
C(1) C(2) C(3) 119.1(3) yes . . .
C(1) C(2) C(7) 122.4(3) yes . . .
C(3) C(2) C(7) 118.4(3) yes . . .
C(2) C(3) C(4) 121.8(3) yes . . .
C(3) C(4) C(5) 118.9(3) yes . . .
C(4) C(5) C(6) 121.6(3) yes . . .
C(1) C(6) C(5) 119.1(3) yes . . .
C(1) C(6) C(16) 122.2(3) yes . . .
C(5) C(6) C(16) 118.6(3) yes . . .
C(2) C(7) C(8) 119.2(4) yes . . .
C(2) C(7) C(12) 121.2(3) yes . . .
C(8) C(7) C(12) 119.5(3) yes . . .
C(7) C(8) C(9) 119.2(5) yes . . .
C(7) C(8) C(13) 121.1(3) yes . . .
C(9) C(8) C(13) 119.7(4) yes . . .
C(8) C(9) C(10) 122.4(4) yes . . .
C(9) C(10) C(11) 117.4(3) yes . . .
C(9) C(10) C(14) 121.7(4) yes . . .
C(11) C(10) C(14) 120.8(5) yes . . .
C(10) C(11) C(12) 122.2(5) yes . . .
C(7) C(12) C(11) 118.8(4) yes . . .
C(7) C(12) C(15) 123.7(3) yes . . .
C(11) C(12) C(15) 117.5(4) yes . . .
C(6) C(16) C(17) 119.0(4) yes . . .
C(6) C(16) C(21) 121.5(4) yes . . .
C(17) C(16) C(21) 119.4(3) yes . . .
C(16) C(17) C(18) 118.7(4) yes . . .
C(16) C(17) C(22) 121.5(4) yes . . .
C(18) C(17) C(22) 119.8(5) yes . . .
C(17) C(18) C(19) 121.9(5) yes . . .
C(18) C(19) C(20) 118.5(4) yes . . .
C(18) C(19) C(23) 120.3(5) yes . . .
C(20) C(19) C(23) 121.2(5) yes . . .
C(19) C(20) C(21) 121.5(5) yes . . .
C(16) C(21) C(20) 119.9(5) yes . . .
C(16) C(21) C(24) 120.9(3) yes . . .
C(20) C(21) C(24) 119.1(4) yes . . .
S(2) C(25) C(26) 121.9(3) yes . . .
S(2) C(25) C(33) 117.9(2) yes . . .
C(26) C(25) C(33) 119.9(4) yes . . .
C(25) C(26) C(27) 123.7(5) yes . . .
C(25) C(26) C(28) 113.7(5) yes . . .
C(25) C(26) C(34) 123.8(4) yes . . .
C(27) C(26) C(28) 19.4(7) yes . . .
C(27) C(26) C(34) 111.1(5) yes . . .
C(28) C(26) C(34) 122.4(5) yes . . .
C(26) C(27) C(28) 92(2) yes . . .
C(26) C(27) C(29) 116.9(9) yes . . .
C(26) C(27) C(30) 109.6(8) yes . . .
C(28) C(27) C(29) 58(2) yes . . .
C(28) C(27) C(30) 43(2) yes . . .
C(29) C(27) C(30) 15.5(8) yes . . .
C(26) C(28) C(27) 69(2) yes . . .
C(26) C(28) C(29) 123.0(8) yes . . .
C(26) C(28) C(30) 123.8(9) yes . . .
C(27) C(28) C(29) 102(2) yes . . .
C(27) C(28) C(30) 123(2) yes . . .
C(29) C(28) C(30) 21.3(9) yes . . .
C(27) C(29) C(28) 19.6(8) yes . . .
C(27) C(29) C(30) 116(2) yes . . .
C(27) C(29) C(31) 119.8(12) yes . . .
C(27) C(29) C(32) 121.7(12) yes . . .
C(28) C(29) C(30) 96(2) yes . . .
C(28) C(29) C(31) 115.9(14) yes . . .
C(28) C(29) C(32) 113.3(14) yes . . .
C(30) C(29) C(31) 65.3(17) yes . . .
C(30) C(29) C(32) 52.8(16) yes . . .
C(31) C(29) C(32) 12.5(6) yes . . .
C(27) C(30) C(28) 13.9(7) yes . . .
C(27) C(30) C(29) 49(2) yes . . .
C(27) C(30) C(31) 108.9(9) yes . . .
C(27) C(30) C(32) 119.3(10) yes . . .
C(28) C(30) C(29) 62(2) yes . . .
C(28) C(30) C(31) 114.1(11) yes . . .
C(28) C(30) C(32) 120.4(12) yes . . .
C(29) C(30) C(31) 93.2(19) yes . . .
C(29) C(30) C(32) 110.5(19) yes . . .
C(31) C(30) C(32) 17.4(8) yes . . .
C(29) C(31) C(30) 21.5(8) yes . . .
C(29) C(31) C(32) 124(2) yes . . .
C(29) C(31) C(33) 123.3(11) yes . . .
C(30) C(31) C(32) 102(2) yes . . .
C(30) C(31) C(33) 123.8(14) yes . . .
C(32) C(31) C(33) 75(2) yes . . .
C(29) C(32) C(30) 16.7(7) yes . . .
C(29) C(32) C(31) 43.8(18) yes . . .
C(29) C(32) C(33) 108.5(8) yes . . .
C(30) C(32) C(31) 60.4(19) yes . . .
C(30) C(32) C(33) 116.0(10) yes . . .
C(31) C(32) C(33) 87(2) yes . . .
C(25) C(33) C(31) 115.6(5) yes . . .
C(25) C(33) C(32) 124.7(5) yes . . .
C(25) C(33) C(43) 123.4(4) yes . . .
C(31) C(33) C(32) 17.4(7) yes . . .
C(31) C(33) C(43) 119.4(6) yes . . .
C(32) C(33) C(43) 111.8(5) yes . . .
C(26) C(34) C(35) 121.7(3) yes . . .
C(26) C(34) C(39) 119.1(4) yes . . .
C(35) C(34) C(39) 119.0(3) yes . . .
C(34) C(35) C(36) 119.4(3) yes . . .
C(34) C(35) C(40) 122.7(4) yes . . .
C(36) C(35) C(40) 117.9(4) yes . . .
C(35) C(36) C(37) 122.4(4) yes . . .
C(36) C(37) C(38) 117.9(4) yes . . .
C(36) C(37) C(41) 121.2(4) yes . . .
C(38) C(37) C(41) 120.8(3) yes . . .
C(37) C(38) C(39) 121.3(3) yes . . .
C(34) C(39) C(38) 119.8(4) yes . . .
C(34) C(39) C(42) 121.3(4) yes . . .
C(38) C(39) C(42) 118.8(3) yes . . .
C(33) C(43) C(44) 112.6(5) yes . . .
C(33) C(43) C(45) 130.2(5) yes . . .
C(33) C(43) C(52) 124.7(7) yes . . .
C(33) C(43) C(53) 115.0(6) yes . . .
C(44) C(43) C(45) 19.1(5) yes . . .
C(44) C(43) C(52) 122.1(8) yes . . .
C(44) C(43) C(53) 131.5(7) yes . . .
C(45) C(43) C(52) 105.1(8) yes . . .
C(45) C(43) C(53) 114.8(7) yes . . .
C(52) C(43) C(53) 9.7(8) yes . . .
C(43) C(44) C(45) 75.9(19) yes . . .
C(43) C(44) C(46) 115.8(9) yes . . .
C(43) C(44) C(47) 99.9(7) yes . . .
C(43) C(44) C(54) 123.6(8) yes . . .
C(43) C(44) C(55) 137.1(9) yes . . .
C(45) C(44) C(46) 47.1(15) yes . . .
C(45) C(44) C(47) 31.5(15) yes . . .
C(45) C(44) C(54) 149(3) yes . . .
C(45) C(44) C(55) 124(2) yes . . .
C(46) C(44) C(47) 16.6(5) yes . . .
C(46) C(44) C(54) 120.6(10) yes . . .
C(46) C(44) C(55) 102.4(10) yes . . .
C(47) C(44) C(54) 136.2(9) yes . . .
C(47) C(44) C(55) 115.2(10) yes . . .
C(54) C(44) C(55) 25.5(7) yes . . .
C(43) C(45) C(44) 85.0(19) yes . . .
C(43) C(45) C(46) 143.0(14) yes . . .
C(43) C(45) C(47) 124.0(10) yes . . .
C(43) C(45) C(55) 115.3(7) yes . . .
C(44) C(45) C(46) 115.4(18) yes . . .
C(44) C(45) C(47) 138.4(19) yes . . .
C(44) C(45) C(55) 42(2) yes . . .
C(46) C(45) C(47) 24.2(6) yes . . .
C(46) C(45) C(55) 99.1(10) yes . . .
C(47) C(45) C(55) 120.7(9) yes . . .
C(44) C(46) C(45) 17.5(6) yes . . .
C(44) C(46) C(47) 120.4(15) yes . . .
C(44) C(46) C(48) 120.6(10) yes . . .
C(45) C(46) C(47) 103.6(14) yes . . .
C(45) C(46) C(48) 105.6(10) yes . . .
C(47) C(46) C(48) 14.3(18) yes . . .
C(44) C(47) C(45) 10.1(4) yes . . .
C(44) C(47) C(46) 43.0(11) yes . . .
C(44) C(47) C(48) 133.7(12) yes . . .
C(44) C(47) C(49) 124.4(8) yes . . .
C(45) C(47) C(46) 52.3(12) yes . . .
C(45) C(47) C(48) 128.0(13) yes . . .
C(45) C(47) C(49) 117.8(9) yes . . .
C(46) C(47) C(48) 156(2) yes . . .
C(46) C(47) C(49) 156(2) yes . . .
C(48) C(47) C(49) 10.9(7) yes . . .
C(46) C(48) C(47) 9.9(10) yes . . .
C(46) C(48) C(49) 154.0(15) yes . . .
C(46) C(48) C(50) 119.6(8) yes . . .
C(46) C(48) C(56) 123.6(9) yes . . .
C(46) C(48) C(57) 147.5(9) yes . . .
C(47) C(48) C(49) 153.4(18) yes . . .
C(47) C(48) C(50) 120.5(11) yes . . .
C(47) C(48) C(56) 122.0(13) yes . . .
C(47) C(48) C(57) 145.0(13) yes . . .
C(49) C(48) C(50) 34.4(11) yes . . .
C(49) C(48) C(56) 82.4(14) yes . . .
C(49) C(48) C(57) 58.5(13) yes . . .
C(50) C(48) C(56) 116.8(10) yes . . .
C(50) C(48) C(57) 92.9(8) yes . . .
C(56) C(48) C(57) 23.9(6) yes . . .
C(47) C(49) C(48) 15.6(12) yes . . .
C(47) C(49) C(50) 110.7(10) yes . . .
C(47) C(49) C(51) 123.7(8) yes . . .
C(47) C(49) C(56) 90.3(8) yes . . .
C(47) C(49) C(57) 117.3(9) yes . . .
C(48) C(49) C(50) 125.1(16) yes . . .
C(48) C(49) C(51) 138.0(15) yes . . .
C(48) C(49) C(56) 75.8(14) yes . . .
C(48) C(49) C(57) 103.0(15) yes . . .
C(50) C(49) C(51) 13.1(8) yes . . .
C(50) C(49) C(56) 159.0(12) yes . . .
C(50) C(49) C(57) 131.9(11) yes . . .
C(51) C(49) C(56) 145.9(10) yes . . .
C(51) C(49) C(57) 118.9(9) yes . . .
C(56) C(49) C(57) 27.2(6) yes . . .
C(48) C(50) C(49) 20.4(7) yes . . .
C(48) C(50) C(51) 161(2) yes . . .
C(48) C(50) C(52) 118.5(11) yes . . .
C(48) C(50) C(53) 128.7(10) yes . . .
C(49) C(50) C(51) 141(2) yes . . .
C(49) C(50) C(52) 138.9(14) yes . . .
C(49) C(50) C(53) 149.1(12) yes . . .
C(51) C(50) C(52) 80.5(18) yes . . .
C(51) C(50) C(53) 70.2(17) yes . . .
C(52) C(50) C(53) 10.3(9) yes . . .
C(49) C(51) C(50) 26.3(14) yes . . .
C(49) C(51) C(52) 105.2(11) yes . . .
C(49) C(51) C(53) 117.1(11) yes . . .
C(50) C(51) C(52) 78.9(18) yes . . .
C(50) C(51) C(53) 90.8(18) yes . . .
C(52) C(51) C(53) 12.0(9) yes . . .
C(43) C(52) C(50) 123.2(13) yes . . .
C(43) C(52) C(51) 143.8(13) yes . . .
C(43) C(52) C(53) 122(3) yes . . .
C(43) C(52) C(58) 118.2(9) yes . . .
C(43) C(52) C(59) 110.9(9) yes . . .
C(50) C(52) C(51) 20.7(8) yes . . .
C(50) C(52) C(53) 114(3) yes . . .
C(50) C(52) C(58) 118.6(12) yes . . .
C(50) C(52) C(59) 125.3(13) yes . . .
C(51) C(52) C(53) 93(3) yes . . .
C(51) C(52) C(58) 98.0(11) yes . . .
C(51) C(52) C(59) 104.7(12) yes . . .
C(53) C(52) C(58) 11(4) yes . . .
C(53) C(52) C(59) 11(3) yes . . .
C(58) C(52) C(59) 13.0(6) yes . . .
C(43) C(53) C(50) 103.3(10) yes . . .
C(43) C(53) C(51) 122.3(11) yes . . .
C(43) C(53) C(52) 48(3) yes . . .
C(43) C(53) C(58) 126.5(9) yes . . .
C(43) C(53) C(59) 118.4(8) yes . . .
C(50) C(53) C(51) 19.0(7) yes . . .
C(50) C(53) C(52) 56(3) yes . . .
C(50) C(53) C(58) 129.5(10) yes . . .
C(50) C(53) C(59) 137.8(12) yes . . .
C(51) C(53) C(52) 75(3) yes . . .
C(51) C(53) C(58) 110.7(11) yes . . .
C(51) C(53) C(59) 118.9(12) yes . . .
C(52) C(53) C(58) 166(5) yes . . .
C(52) C(53) C(59) 167(3) yes . . .
C(58) C(53) C(59) 15.7(7) yes . . .
C(44) C(54) C(55) 53.3(16) yes . . .
C(44) C(55) C(45) 14.5(7) yes . . .
C(44) C(55) C(54) 101(2) yes . . .
C(45) C(55) C(54) 116(2) yes . . .
C(48) C(56) C(49) 21.8(6) yes . . .
C(48) C(56) C(57) 99.0(13) yes . . .
C(49) C(56) C(57) 77.1(12) yes . . .
C(48) C(57) C(49) 18.5(5) yes . . .
C(48) C(57) C(56) 57.1(10) yes . . .
C(49) C(57) C(56) 75.6(11) yes . . .
C(52) C(58) C(53) 2.6(10) yes . . .
C(52) C(58) C(59) 113(2) yes . . .
C(53) C(58) C(59) 112(2) yes . . .
C(52) C(59) C(53) 2.2(6) yes . . .
C(52) C(59) C(58) 54(2) yes . . .
C(53) C(59) C(58) 53(2) yes . . .
P(1) C(60) C(61) 116.9(3) yes . . .
P(1) C(60) C(65) 123.9(3) yes . . .
C(61) C(60) C(65) 119.1(4) yes . . .
C(60) C(61) C(62) 120.5(4) yes . . .
C(61) C(62) C(63) 120.0(4) yes . . .
C(62) C(63) C(64) 119.9(5) yes . . .
C(63) C(64) C(65) 120.7(4) yes . . .
C(60) C(65) C(64) 119.8(4) yes . . .
P(1) C(66) C(67) 118.2(2) yes . . .
P(1) C(66) C(71) 123.8(4) yes . . .
C(67) C(66) C(71) 118.0(4) yes . . .
C(66) C(67) C(68) 121.0(3) yes . . .
C(67) C(68) C(69) 120.4(5) yes . . .
C(68) C(69) C(70) 119.1(5) yes . . .
C(69) C(70) C(71) 120.8(3) yes . . .
C(66) C(71) C(70) 120.7(4) yes . . .
P(1) C(72) C(73) 120.5(3) yes . . .
P(1) C(72) C(77) 121.5(3) yes . . .
C(73) C(72) C(77) 117.9(3) yes . . .
C(72) C(73) C(74) 120.5(4) yes . . .
C(73) C(74) C(75) 120.7(4) yes . . .
C(74) C(75) C(76) 120.2(4) yes . . .
C(75) C(76) C(77) 119.9(4) yes . . .
C(72) C(77) C(76) 120.8(4) yes . . .
Ni(1) C(78) O(1) 178.4(3) yes . . .
C(80) C(79) C(81) 19.4(14) yes . . .
C(79) C(80) C(81) 87(5) yes . . .
C(79) C(80) C(82) 108.0(16) yes . . .
C(81) C(80) C(82) 61(4) yes . . .
C(79) C(81) C(80) 73(4) yes . . .
C(79) C(81) C(82) 113.3(15) yes . . .
C(80) C(81) C(82) 97(5) yes . . .
C(80) C(82) C(81) 21.3(18) yes . . .
C(80) C(82) C(83) 113.9(14) yes . . .
C(80) C(82) C(84) 114.8(16) yes . . .
C(81) C(82) C(83) 109.2(14) yes . . .
C(81) C(82) C(84) 119.1(14) yes . . .
C(83) C(82) C(84) 23.2(13) yes . . .
C(82) C(83) C(84) 77(2) yes . . .
C(82) C(83) C(85) 110.6(13) yes . . .
C(84) C(83) C(85) 63(3) yes . . .
C(82) C(84) C(83) 80(3) yes . . .
C(82) C(84) C(85) 121.7(13) yes . . .
C(83) C(84) C(85) 94(2) yes . . .
C(83) C(85) C(84) 22.8(12) yes . . .
C(83) C(85) C(86) 112.6(10) yes . . .
C(84) C(85) C(86) 120.0(10) yes . . .
C(2) C(3) H(3) 119.1 no . . .
C(4) C(3) H(3) 119.1 no . . .
C(3) C(4) H(4) 120.6 no . . .
C(5) C(4) H(4) 120.6 no . . .
C(4) C(5) H(5) 119.2 no . . .
C(6) C(5) H(5) 119.2 no . . .
C(8) C(9) H(9) 118.8 no . . .
C(10) C(9) H(9) 118.8 no . . .
C(10) C(11) H(11) 118.9 no . . .
C(12) C(11) H(11) 118.9 no . . .
C(8) C(13) H(13A) 109.5 no . . .
C(8) C(13) H(13B) 109.5 no . . .
C(8) C(13) H(13C) 109.5 no . . .
H(13A) C(13) H(13B) 109.5 no . . .
H(13A) C(13) H(13C) 109.5 no . . .
H(13B) C(13) H(13C) 109.5 no . . .
C(10) C(14) H(14A) 109.5 no . . .
C(10) C(14) H(14B) 109.5 no . . .
C(10) C(14) H(14C) 109.5 no . . .
H(14A) C(14) H(14B) 109.5 no . . .
H(14A) C(14) H(14C) 109.5 no . . .
H(14B) C(14) H(14C) 109.5 no . . .
C(12) C(15) H(15A) 109.5 no . . .
C(12) C(15) H(15B) 109.5 no . . .
C(12) C(15) H(15C) 109.5 no . . .
H(15A) C(15) H(15B) 109.5 no . . .
H(15A) C(15) H(15C) 109.5 no . . .
H(15B) C(15) H(15C) 109.5 no . . .
C(17) C(18) H(18) 119.0 no . . .
C(19) C(18) H(18) 119.0 no . . .
C(19) C(20) H(20) 119.2 no . . .
C(21) C(20) H(20) 119.2 no . . .
C(17) C(22) H(22A) 109.5 no . . .
C(17) C(22) H(22B) 109.5 no . . .
C(17) C(22) H(22C) 109.5 no . . .
H(22A) C(22) H(22B) 109.5 no . . .
H(22A) C(22) H(22C) 109.5 no . . .
H(22B) C(22) H(22C) 109.5 no . . .
C(19) C(23) H(23A) 109.5 no . . .
C(19) C(23) H(23B) 109.5 no . . .
C(19) C(23) H(23C) 109.5 no . . .
H(23A) C(23) H(23B) 109.5 no . . .
H(23A) C(23) H(23C) 109.5 no . . .
H(23B) C(23) H(23C) 109.5 no . . .
C(21) C(24) H(24A) 109.5 no . . .
C(21) C(24) H(24B) 109.5 no . . .
C(21) C(24) H(24C) 109.5 no . . .
H(24A) C(24) H(24B) 109.5 no . . .
H(24A) C(24) H(24C) 109.5 no . . .
H(24B) C(24) H(24C) 109.5 no . . .
C(35) C(36) H(36) 118.8 no . . .
C(37) C(36) H(36) 118.8 no . . .
C(37) C(38) H(38) 119.4 no . . .
C(39) C(38) H(38) 119.3 no . . .
C(35) C(40) H(40A) 109.5 no . . .
C(35) C(40) H(40B) 109.5 no . . .
C(35) C(40) H(40C) 109.5 no . . .
H(40A) C(40) H(40B) 109.5 no . . .
H(40A) C(40) H(40C) 109.5 no . . .
H(40B) C(40) H(40C) 109.5 no . . .
C(37) C(41) H(41A) 109.5 no . . .
C(37) C(41) H(41B) 109.5 no . . .
C(37) C(41) H(41C) 109.5 no . . .
H(41A) C(41) H(41B) 109.5 no . . .
H(41A) C(41) H(41C) 109.5 no . . .
H(41B) C(41) H(41C) 109.5 no . . .
C(39) C(42) H(42A) 109.5 no . . .
C(39) C(42) H(42B) 109.5 no . . .
C(39) C(42) H(42C) 109.5 no . . .
H(42A) C(42) H(42B) 109.5 no . . .
H(42A) C(42) H(42C) 109.5 no . . .
H(42B) C(42) H(42C) 109.5 no . . .
C(60) C(61) H(61) 119.7 no . . .
C(62) C(61) H(61) 119.7 no . . .
C(61) C(62) H(62) 120.0 no . . .
C(63) C(62) H(62) 120.0 no . . .
C(62) C(63) H(63) 120.1 no . . .
C(64) C(63) H(63) 120.1 no . . .
C(63) C(64) H(64) 119.7 no . . .
C(65) C(64) H(64) 119.7 no . . .
C(60) C(65) H(65) 120.1 no . . .
C(64) C(65) H(65) 120.1 no . . .
C(66) C(67) H(67) 119.5 no . . .
C(68) C(67) H(67) 119.5 no . . .
C(67) C(68) H(68) 119.8 no . . .
C(69) C(68) H(68) 119.8 no . . .
C(68) C(69) H(69) 120.5 no . . .
C(70) C(69) H(69) 120.5 no . . .
C(69) C(70) H(70) 119.6 no . . .
C(71) C(70) H(70) 119.6 no . . .
C(66) C(71) H(71) 119.6 no . . .
C(70) C(71) H(71) 119.6 no . . .
C(72) C(73) H(73) 119.8 no . . .
C(74) C(73) H(73) 119.7 no . . .
C(73) C(74) H(74) 119.6 no . . .
C(75) C(74) H(74) 119.6 no . . .
C(74) C(75) H(75) 119.9 no . . .
C(76) C(75) H(75) 119.9 no . . .
C(75) C(76) H(76) 120.1 no . . .
C(77) C(76) H(76) 120.1 no . . .
C(72) C(77) H(77) 119.6 no . . .
C(76) C(77) H(77) 119.6 no . . .

loop_
_geom_bond_atom_site_label_1
_geom_bond_atom_site_label_2
_geom_bond_distance
_geom_bond_publ_flag
_geom_bond_site_symmetry_1
_geom_bond_site_symmetry_2
Ni(1) S(1) 2.2087(14) yes . .
Ni(1) S(2) 2.2009(14) yes . .
Ni(1) P(1) 2.2480(10) yes . .
Ni(1) C(78) 1.761(3) yes . .
S(1) C(1) 1.778(3) yes . .
S(2) C(25) 1.784(4) yes . .
P(1) C(60) 1.825(4) yes . .
P(1) C(66) 1.807(5) yes . .
P(1) C(72) 1.807(3) yes . .
O(1) C(78) 1.123(4) yes . .
C(1) C(2) 1.419(4) yes . .
C(1) C(6) 1.415(5) yes . .
C(2) C(3) 1.386(5) yes . .
C(2) C(7) 1.507(5) yes . .
C(3) C(4) 1.387(6) yes . .
C(4) C(5) 1.383(5) yes . .
C(5) C(6) 1.394(5) yes . .
C(6) C(16) 1.482(5) yes . .
C(7) C(8) 1.410(6) yes . .
C(7) C(12) 1.395(7) yes . .
C(8) C(9) 1.384(5) yes . .
C(8) C(13) 1.499(8) yes . .
C(9) C(10) 1.385(8) yes . .
C(10) C(11) 1.391(6) yes . .
C(10) C(14) 1.506(6) yes . .
C(11) C(12) 1.402(5) yes . .
C(12) C(15) 1.507(6) yes . .
C(16) C(17) 1.398(7) yes . .
C(16) C(21) 1.392(6) yes . .
C(17) C(18) 1.410(6) yes . .
C(17) C(22) 1.511(8) yes . .
C(18) C(19) 1.373(8) yes . .
C(19) C(20) 1.371(8) yes . .
C(19) C(23) 1.511(6) yes . .
C(20) C(21) 1.397(5) yes . .
C(21) C(24) 1.507(8) yes . .
C(25) C(26) 1.411(5) yes . .
C(25) C(33) 1.405(6) yes . .
C(26) C(27) 1.370(14) yes . .
C(26) C(28) 1.466(13) yes . .
C(26) C(34) 1.495(6) yes . .
C(27) C(28) 0.486(15) yes . .
C(27) C(29) 1.417(17) yes . .
C(27) C(30) 1.700(16) yes . .
C(28) C(29) 1.23(2) yes . .
C(28) C(30) 1.385(17) yes . .
C(29) C(30) 0.506(19) yes . .
C(29) C(31) 1.375(15) yes . .
C(29) C(32) 1.653(16) yes . .
C(30) C(31) 1.251(14) yes . .
C(30) C(32) 1.406(16) yes . .
C(31) C(32) 0.429(19) yes . .
C(31) C(33) 1.435(15) yes . .
C(32) C(33) 1.390(14) yes . .
C(33) C(43) 1.501(5) yes . .
C(34) C(35) 1.395(6) yes . .
C(34) C(39) 1.413(5) yes . .
C(35) C(36) 1.386(6) yes . .
C(35) C(40) 1.515(5) yes . .
C(36) C(37) 1.385(5) yes . .
C(37) C(38) 1.392(7) yes . .
C(37) C(41) 1.511(6) yes . .
C(38) C(39) 1.389(6) yes . .
C(39) C(42) 1.511(7) yes . .
C(43) C(44) 1.434(12) yes . .
C(43) C(45) 1.396(12) yes . .
C(43) C(52) 1.306(16) yes . .
C(43) C(53) 1.486(15) yes . .
C(44) C(45) 0.470(12) yes . .
C(44) C(46) 1.410(13) yes . .
C(44) C(54) 1.530(17) yes . .
C(44) C(55) 1.251(18) yes . .
C(45) C(46) 1.143(13) yes . .
C(45) C(47) 1.405(13) yes . .
C(45) C(55) 1.561(16) yes . .
C(46) C(47) 0.592(14) yes . .
C(46) C(48) 1.409(17) yes . .
C(47) C(48) 0.848(19) yes . .
C(47) C(49) 1.407(17) yes . .
C(48) C(49) 0.597(17) yes . .
C(48) C(50) 1.398(16) yes . .
C(48) C(56) 1.556(13) yes . .
C(49) C(50) 0.966(16) yes . .
C(49) C(51) 1.383(17) yes . .
C(49) C(56) 1.591(14) yes . .
C(49) C(57) 1.601(13) yes . .
C(50) C(51) 0.492(18) yes . .
C(50) C(52) 1.366(16) yes . .
C(50) C(53) 1.512(15) yes . .
C(51) C(52) 1.373(17) yes . .
C(51) C(53) 1.423(15) yes . .
C(52) C(53) 0.30(2) yes . .
C(52) C(58) 1.60(2) yes . .
C(53) C(58) 1.311(19) yes . .
C(53) C(59) 1.53(2) yes . .
C(54) C(55) 0.670(15) yes . .
C(56) C(57) 0.752(17) yes . .
C(58) C(59) 0.45(2) yes . .
C(60) C(61) 1.382(5) yes . .
C(60) C(65) 1.387(5) yes . .
C(61) C(62) 1.388(7) yes . .
C(62) C(63) 1.373(7) yes . .
C(63) C(64) 1.371(7) yes . .
C(64) C(65) 1.388(7) yes . .
C(66) C(67) 1.404(7) yes . .
C(66) C(71) 1.392(5) yes . .
C(67) C(68) 1.370(8) yes . .
C(68) C(69) 1.398(5) yes . .
C(69) C(70) 1.374(8) yes . .
C(70) C(71) 1.387(8) yes . .
C(72) C(73) 1.410(5) yes . .
C(72) C(77) 1.385(5) yes . .
C(73) C(74) 1.377(6) yes . .
C(74) C(75) 1.372(7) yes . .
C(75) C(76) 1.369(7) yes . .
C(76) C(77) 1.403(5) yes . .
C(79) C(80) 1.59(3) yes . .
C(79) C(81) 1.66(3) yes . .
C(80) C(81) 0.55(3) yes . .
C(80) C(82) 1.51(3) yes . .
C(81) C(82) 1.34(3) yes . .
C(82) C(83) 1.54(2) yes . .
C(82) C(84) 1.52(2) yes . .
C(83) C(84) 0.62(3) yes . .
C(83) C(85) 1.59(2) yes . .
C(84) C(85) 1.42(2) yes . .
C(85) C(86) 1.456(15) yes . .

loop_
_geom_contact_atom_site_label_1
_geom_contact_atom_site_label_2
_geom_contact_distance
_geom_contact_publ_flag
_geom_contact_site_symmetry_1
_geom_contact_site_symmetry_2
C(3) C(11) 3.561(6) ? . 2_755
C(9) C(70) 3.294(5) ? . 2_665
C(9) C(71) 3.467(5) ? . 2_665
C(11) C(3) 3.561(6) ? . 2_755
C(17) C(41) 3.512(6) ? . 2_656
C(18) C(41) 3.580(6) ? . 2_656
C(37) C(64) 3.589(9) ? . 2_666
C(38) C(64) 3.405(7) ? . 2_666
C(38) C(65) 3.571(8) ? . 2_666
C(41) C(17) 3.512(6) ? . 2_656
C(41) C(18) 3.580(6) ? . 2_656
C(41) C(64) 3.584(10) ? . 2_666
C(42) C(76) 3.491(8) ? . 2_666
C(46) C(46) 3.578(13) ? . 2_765
C(64) C(37) 3.589(9) ? . 2_666
C(64) C(38) 3.405(7) ? . 2_666
C(64) C(41) 3.584(10) ? . 2_666
C(65) C(38) 3.571(8) ? . 2_666
C(70) C(9) 3.294(5) ? . 2_665
C(70) C(71) 3.576(5) ? . 2_665
C(71) C(9) 3.467(5) ? . 2_665
C(71) C(70) 3.576(5) ? . 2_665
C(71) C(71) 3.542(5) ? . 2_665
C(76) C(42) 3.491(8) ? . 2_666
Ni(1) H(61) 3.225 ? . .
Ni(1) H(77) 2.959 ? . .
Ni(1) H(24B) 3.072 ? . .
S(1) H(67) 3.176 ? . .
S(1) H(70) 2.968 ? . 2_665
S(1) H(13A) 2.805 ? . .
S(1) H(22A) 3.165 ? . .
S(2) H(61) 3.372 ? . .
S(2) H(77) 2.984 ? . .
S(2) H(42A) 2.731 ? . .
P(1) H(61) 2.798 ? . .
P(1) H(65) 2.964 ? . .
P(1) H(67) 2.832 ? . .
P(1) H(71) 2.946 ? . .
P(1) H(73) 2.894 ? . .
P(1) H(77) 2.890 ? . .
O(1) H(15B) 2.553 ? . .
O(1) H(15C) 3.036 ? . .
O(1) H(24B) 3.013 ? . .
O(1) H(40B) 2.434 ? . .
O(1) H(40C) 3.316 ? . .
C(1) H(3) 3.275 ? . .
C(1) H(5) 3.278 ? . .
C(1) H(13A) 2.983 ? . .
C(1) H(13B) 3.099 ? . .
C(1) H(15B) 3.453 ? . .
C(1) H(22A) 3.090 ? . .
C(1) H(22C) 3.374 ? . .
C(1) H(24B) 3.378 ? . .
C(2) H(3) 2.026 ? . .
C(2) H(4) 3.278 ? . .
C(2) H(13A) 3.068 ? . .
C(2) H(13B) 2.653 ? . .
C(2) H(15A) 3.542 ? . .
C(2) H(15B) 2.559 ? . .
C(3) H(3) 0.950 ? . .
C(3) H(4) 2.041 ? . .
C(3) H(5) 3.242 ? . .
C(3) H(13B) 3.157 ? . .
C(3) H(15A) 3.457 ? . .
C(3) H(15A) 3.302 ? . 2_755
C(3) H(15B) 2.699 ? . .
C(4) H(3) 2.027 ? . .
C(4) H(4) 0.950 ? . .
C(4) H(5) 2.024 ? . .
C(4) H(11) 3.547 ? . 2_755
C(5) H(3) 3.240 ? . .
C(5) H(4) 2.038 ? . .
C(5) H(5) 0.950 ? . .
C(5) H(22C) 3.008 ? . .
C(5) H(24C) 2.921 ? . .
C(6) H(4) 3.281 ? . .
C(6) H(5) 2.034 ? . .
C(6) H(22A) 2.984 ? . .
C(6) H(22C) 2.719 ? . .
C(6) H(24B) 2.996 ? . .
C(6) H(24C) 2.775 ? . .
C(7) H(3) 2.614 ? . .
C(7) H(3) 3.321 ? . 2_755
C(7) H(9) 3.265 ? . .
C(7) H(11) 3.261 ? . .
C(7) H(13A) 2.895 ? . .
C(7) H(13B) 2.677 ? . .
C(7) H(13C) 3.309 ? . .
C(7) H(15A) 3.093 ? . .
C(7) H(15B) 2.631 ? . .
C(7) H(15C) 3.241 ? . .
C(8) H(3) 3.561 ? . .
C(8) H(9) 2.021 ? . .
C(8) H(70) 3.195 ? . 2_665
C(8) H(71) 3.557 ? . 2_665
C(8) H(13A) 2.046 ? . .
C(8) H(13B) 2.046 ? . .
C(8) H(13C) 2.046 ? . .
C(9) H(9) 0.950 ? . .
C(9) H(11) 3.230 ? . .
C(9) H(70) 3.162 ? . 2_665
C(9) H(71) 3.475 ? . 2_665
C(9) H(13A) 3.014 ? . .
C(9) H(13B) 3.200 ? . .
C(9) H(13C) 2.546 ? . .
C(9) H(14A) 2.754 ? . .
C(9) H(14B) 3.313 ? . .
C(9) H(14C) 2.802 ? . .
C(10) H(3) 3.367 ? . 2_755
C(10) H(4) 3.097 ? . 2_755
C(10) H(9) 2.022 ? . .
C(10) H(11) 2.028 ? . .
C(10) H(14A) 2.053 ? . .
C(10) H(14B) 2.053 ? . .
C(10) H(14C) 2.053 ? . .
C(11) H(3) 2.898 ? . 2_755
C(11) H(4) 3.108 ? . 2_755
C(11) H(9) 3.230 ? . .
C(11) H(11) 0.950 ? . .
C(11) H(14A) 3.169 ? . .
C(11) H(14B) 2.562 ? . .
C(11) H(14C) 3.110 ? . .
C(11) H(15A) 2.802 ? . .
C(11) H(15B) 3.287 ? . .
C(11) H(15C) 2.648 ? . .
C(12) H(3) 3.049 ? . .
C(12) H(3) 2.848 ? . 2_755
C(12) H(11) 2.039 ? . .
C(12) H(15A) 2.053 ? . .
C(12) H(15B) 2.053 ? . .
C(12) H(15C) 2.053 ? . .
C(13) H(9) 2.626 ? . .
C(13) H(71) 3.214 ? . 2_665
C(13) H(13A) 0.980 ? . .
C(13) H(13B) 0.980 ? . .
C(13) H(13C) 0.980 ? . .
C(13) H(22A) 3.223 ? . .
C(14) H(4) 3.145 ? . 2_755
C(14) H(9) 2.674 ? . .
C(14) H(11) 2.663 ? . .
C(14) H(14A) 0.980 ? . .
C(14) H(14B) 0.980 ? . .
C(14) H(14C) 0.980 ? . .
C(15) H(3) 3.038 ? . .
C(15) H(3) 3.275 ? . 2_755
C(15) H(11) 2.608 ? . .
C(15) H(15A) 0.980 ? . .
C(15) H(15B) 0.980 ? . .
C(15) H(15C) 0.980 ? . .
C(16) H(5) 2.612 ? . .
C(16) H(18) 3.270 ? . .
C(16) H(20) 3.267 ? . .
C(16) H(67) 3.269 ? . .
C(16) H(22A) 2.852 ? . .
C(16) H(22B) 3.322 ? . .
C(16) H(22C) 2.729 ? . .
C(16) H(24A) 3.312 ? . .
C(16) H(24B) 2.815 ? . .
C(16) H(24C) 2.729 ? . .
C(16) H(41A) 3.131 ? . 2_656
C(17) H(5) 3.393 ? . .
C(17) H(18) 2.047 ? . .
C(17) H(67) 2.851 ? . .
C(17) H(68) 3.433 ? . .
C(17) H(22A) 2.057 ? . .
C(17) H(22B) 2.057 ? . .
C(17) H(22C) 2.057 ? . .
C(17) H(41A) 3.121 ? . 2_656
C(17) H(41C) 2.995 ? . 2_656
C(18) H(18) 0.950 ? . .
C(18) H(20) 3.216 ? . .
C(18) H(36) 3.246 ? . 2_656
C(18) H(67) 2.702 ? . .
C(18) H(68) 3.116 ? . .
C(18) H(22A) 3.096 ? . .
C(18) H(22B) 2.562 ? . .
C(18) H(22C) 3.199 ? . .
C(18) H(23A) 2.884 ? . .
C(18) H(23B) 3.272 ? . .
C(18) H(23C) 2.638 ? . .
C(18) H(41A) 3.249 ? . 2_656
C(18) H(41C) 3.047 ? . 2_656
C(19) H(18) 2.014 ? . .
C(19) H(20) 2.013 ? . .
C(19) H(36) 2.939 ? . 2_656
C(19) H(67) 2.995 ? . .
C(19) H(23A) 2.057 ? . .
C(19) H(23B) 2.057 ? . .
C(19) H(23C) 2.057 ? . .
C(19) H(24A) 3.531 ? . 2_656
C(19) H(41A) 3.420 ? . 2_656
C(20) H(18) 3.215 ? . .
C(20) H(20) 0.950 ? . .
C(20) H(20) 3.591 ? . 2_656
C(20) H(36) 3.580 ? . 2_656
C(20) H(67) 3.396 ? . .
C(20) H(23A) 3.003 ? . .
C(20) H(23B) 2.590 ? . .
C(20) H(23C) 3.229 ? . .
C(20) H(24A) 2.538 ? . .
C(20) H(24A) 3.221 ? . 2_656
C(20) H(24B) 3.072 ? . .
C(20) H(24C) 3.180 ? . .
C(20) H(41A) 3.388 ? . 2_656
C(21) H(5) 3.225 ? . .
C(21) H(20) 2.038 ? . .
C(21) H(67) 3.535 ? . .
C(21) H(24A) 2.053 ? . .
C(21) H(24B) 2.053 ? . .
C(21) H(24C) 2.053 ? . .
C(21) H(41A) 3.245 ? . 2_656
C(22) H(18) 2.666 ? . .
C(22) H(67) 3.578 ? . .
C(22) H(68) 3.348 ? . .
C(22) H(13A) 3.473 ? . .
C(22) H(22A) 0.980 ? . .
C(22) H(22B) 0.980 ? . .
C(22) H(22C) 0.980 ? . .
C(22) H(41C) 3.237 ? . 2_656
C(23) H(18) 2.640 ? . .
C(23) H(20) 2.658 ? . .
C(23) H(36) 2.925 ? . 2_656
C(23) H(23A) 0.980 ? . .
C(23) H(23B) 0.980 ? . .
C(23) H(23C) 0.980 ? . .
C(23) H(24A) 3.582 ? . 2_656
C(23) H(40C) 3.402 ? . 2_656
C(24) H(5) 3.471 ? . .
C(24) H(20) 2.641 ? . .
C(24) H(20) 3.386 ? . 2_656
C(24) H(36) 3.352 ? . .
C(24) H(77) 3.419 ? . .
C(24) H(23B) 3.308 ? . 2_656
C(24) H(24A) 0.980 ? . .
C(24) H(24B) 0.980 ? . .
C(24) H(24C) 0.980 ? . .
C(24) H(40C) 2.991 ? . .
C(25) H(40B) 3.430 ? . .
C(25) H(42A) 2.925 ? . .
C(25) H(42B) 3.157 ? . .
C(26) H(40A) 3.401 ? . .
C(26) H(40B) 2.597 ? . .
C(26) H(42A) 3.020 ? . .
C(26) H(42B) 2.715 ? . .
C(27) H(40A) 3.288 ? . .
C(27) H(40B) 2.927 ? . .
C(27) H(42B) 3.007 ? . .
C(28) H(40A) 3.222 ? . .
C(28) H(40B) 2.723 ? . .
C(28) H(42B) 3.430 ? . .
C(29) H(23A) 3.456 ? . 1_655
C(29) H(23C) 3.488 ? . 1_655
C(30) H(23A) 3.427 ? . 1_655
C(30) H(23C) 3.360 ? . 1_655
C(32) H(14B) 3.573 ? . 2_765
C(34) H(36) 3.254 ? . .
C(34) H(38) 3.280 ? . .
C(34) H(77) 3.461 ? . .
C(34) H(40A) 3.034 ? . .
C(34) H(40B) 2.643 ? . .
C(34) H(40C) 3.274 ? . .
C(34) H(42A) 2.883 ? . .
C(34) H(42B) 2.717 ? . .
C(34) H(42C) 3.331 ? . .
C(35) H(36) 2.023 ? . .
C(35) H(24A) 3.291 ? . .
C(35) H(24B) 3.205 ? . .
C(35) H(40A) 2.060 ? . .
C(35) H(40B) 2.060 ? . .
C(35) H(40C) 2.060 ? . .
C(36) H(36) 0.950 ? . .
C(36) H(38) 3.238 ? . .
C(36) H(23C) 3.360 ? . 2_656
C(36) H(24A) 2.848 ? . .
C(36) H(24B) 3.427 ? . .
C(36) H(40A) 2.871 ? . .
C(36) H(40B) 3.263 ? . .
C(36) H(40C) 2.601 ? . .
C(36) H(41A) 2.747 ? . .
C(36) H(41B) 3.312 ? . .
C(36) H(41C) 2.802 ? . .
C(37) H(36) 2.022 ? . .
C(37) H(38) 2.034 ? . .
C(37) H(64) 3.041 ? . 2_666
C(37) H(76) 2.931 ? . .
C(37) H(77) 3.552 ? . .
C(37) H(24A) 3.530 ? . .
C(37) H(41A) 2.057 ? . .
C(37) H(41B) 2.057 ? . .
C(37) H(41C) 2.057 ? . .
C(38) H(36) 3.236 ? . .
C(38) H(38) 0.950 ? . .
C(38) H(64) 3.068 ? . 2_666
C(38) H(65) 3.398 ? . 2_666
C(38) H(76) 3.047 ? . .
C(38) H(77) 3.334 ? . .
C(38) H(41A) 3.175 ? . .
C(38) H(41B) 2.568 ? . .
C(38) H(41C) 3.115 ? . .
C(38) H(42A) 3.062 ? . .
C(38) H(42A) 3.320 ? . 2_666
C(38) H(42B) 3.175 ? . .
C(38) H(42C) 2.532 ? . .
C(38) H(42C) 3.572 ? . 2_666
C(39) H(38) 2.031 ? . .
C(39) H(65) 3.589 ? . 2_666
C(39) H(77) 3.298 ? . .
C(39) H(42A) 2.057 ? . .
C(39) H(42B) 2.057 ? . .
C(39) H(42C) 2.057 ? . .
C(39) H(42C) 3.588 ? . 2_666
C(40) H(36) 2.602 ? . .
C(40) H(23C) 3.537 ? . 2_656
C(40) H(24A) 3.554 ? . .
C(40) H(24B) 3.248 ? . .
C(40) H(24C) 3.571 ? . .
C(40) H(40A) 0.980 ? . .
C(40) H(40B) 0.980 ? . .
C(40) H(40C) 0.980 ? . .
C(41) H(5) 3.380 ? . 2_656
C(41) H(36) 2.666 ? . .
C(41) H(38) 2.674 ? . .
C(41) H(63) 3.557 ? . 2_666
C(41) H(64) 3.233 ? . 2_666
C(41) H(76) 2.910 ? . .
C(41) H(41A) 0.980 ? . .
C(41) H(41B) 0.980 ? . .
C(41) H(41C) 0.980 ? . .
C(42) H(38) 2.631 ? . .
C(42) H(38) 3.305 ? . 2_666
C(42) H(65) 3.428 ? . 2_666
C(42) H(42A) 0.980 ? . .
C(42) H(42A) 3.383 ? . 2_666
C(42) H(42B) 0.980 ? . .
C(42) H(42C) 0.980 ? . .
C(42) H(42C) 3.195 ? . 2_666
C(43) H(14B) 3.234 ? . 2_765
C(44) H(69) 3.476 ? . 2_665
C(45) H(61) 3.505 ? . .
C(45) H(69) 3.214 ? . 2_665
C(46) H(69) 2.750 ? . 2_665
C(47) H(11) 3.513 ? . 2_765
C(47) H(61) 3.586 ? . .
C(47) H(62) 3.299 ? . .
C(47) H(69) 2.727 ? . 2_665
C(48) H(11) 3.044 ? . 2_765
C(48) H(62) 3.005 ? . .
C(48) H(69) 3.194 ? . 2_665
C(48) H(14B) 3.515 ? . 2_765
C(49) H(11) 2.947 ? . 2_765
C(49) H(62) 2.852 ? . .
C(49) H(14B) 3.429 ? . 2_765
C(50) H(11) 3.162 ? . 2_765
C(50) H(62) 3.078 ? . .
C(50) H(14B) 3.060 ? . 2_765
C(51) H(4) 3.321 ? . 1_565
C(51) H(11) 3.258 ? . 2_765
C(51) H(62) 3.232 ? . .
C(51) H(14B) 3.059 ? . 2_765
C(52) H(14B) 2.906 ? . 2_765
C(53) H(14B) 2.901 ? . 2_765
C(54) H(11) 3.297 ? . .
C(54) H(15C) 2.785 ? . .
C(55) H(11) 3.342 ? . .
C(55) H(69) 3.298 ? . 2_665
C(55) H(15C) 3.206 ? . .
C(56) H(11) 3.131 ? . 2_765
C(56) H(62) 3.102 ? . .
C(56) H(68) 3.485 ? . 2_665
C(56) H(69) 3.486 ? . 2_665
C(56) H(15C) 3.218 ? . 2_765
C(57) H(11) 3.112 ? . 2_765
C(57) H(62) 2.970 ? . .
C(57) H(15C) 3.316 ? . 2_765
C(58) H(75) 3.302 ? . 2_666
C(58) H(14B) 3.484 ? . 2_765
C(58) H(41B) 2.914 ? . 2_666
C(58) H(42A) 3.476 ? . .
C(59) H(75) 2.984 ? . 2_666
C(59) H(76) 3.555 ? . 2_666
C(59) H(14B) 3.340 ? . 2_765
C(59) H(41B) 3.198 ? . 2_666
C(59) H(42A) 3.497 ? . .
C(59) H(42B) 3.560 ? . .
C(60) H(61) 2.028 ? . .
C(60) H(62) 3.260 ? . .
C(60) H(64) 3.257 ? . .
C(60) H(65) 2.037 ? . .
C(60) H(71) 2.694 ? . .
C(60) H(73) 3.402 ? . .
C(61) H(61) 0.950 ? . .
C(61) H(62) 2.037 ? . .
C(61) H(63) 3.250 ? . .
C(61) H(65) 3.248 ? . .
C(61) H(69) 3.329 ? . 2_665
C(61) H(71) 2.655 ? . .
C(62) H(61) 2.034 ? . .
C(62) H(62) 0.950 ? . .
C(62) H(63) 2.023 ? . .
C(62) H(64) 3.230 ? . .
C(62) H(71) 3.431 ? . .
C(62) H(13A) 3.516 ? . 2_665
C(62) H(13C) 3.271 ? . 2_665
C(63) H(61) 3.245 ? . .
C(63) H(62) 2.023 ? . .
C(63) H(63) 0.950 ? . .
C(63) H(64) 2.018 ? . .
C(63) H(65) 3.252 ? . .
C(63) H(13C) 2.909 ? . 2_665
C(63) H(41B) 3.425 ? . 2_666
C(63) H(41C) 3.270 ? . 2_666
C(64) H(38) 3.163 ? . 2_666
C(64) H(62) 3.233 ? . .
C(64) H(63) 2.022 ? . .
C(64) H(64) 0.950 ? . .
C(64) H(65) 2.038 ? . .
C(64) H(13C) 2.916 ? . 2_665
C(64) H(41B) 3.395 ? . 2_666
C(64) H(41C) 3.258 ? . 2_666
C(65) H(38) 3.165 ? . 2_666
C(65) H(61) 3.246 ? . .
C(65) H(63) 3.255 ? . .
C(65) H(64) 2.034 ? . .
C(65) H(65) 0.950 ? . .
C(65) H(71) 3.519 ? . .
C(65) H(73) 3.247 ? . .
C(65) H(13C) 3.265 ? . 2_665
C(65) H(42C) 3.479 ? . 2_666
C(66) H(61) 3.445 ? . .
C(66) H(67) 2.046 ? . .
C(66) H(68) 3.269 ? . .
C(66) H(70) 3.268 ? . .
C(66) H(71) 2.037 ? . .
C(66) H(73) 2.739 ? . .
C(67) H(18) 3.595 ? . .
C(67) H(67) 0.950 ? . .
C(67) H(68) 2.018 ? . .
C(67) H(69) 3.259 ? . .
C(67) H(71) 3.258 ? . .
C(67) H(73) 2.948 ? . .
C(67) H(22A) 3.458 ? . .
C(68) H(18) 3.445 ? . .
C(68) H(67) 2.015 ? . .
C(68) H(68) 0.950 ? . .
C(68) H(69) 2.050 ? . .
C(68) H(70) 3.249 ? . .
C(68) H(14C) 3.307 ? . 2_665
C(68) H(22A) 3.331 ? . .
C(69) H(61) 2.890 ? . 2_665
C(69) H(62) 3.517 ? . 2_665
C(69) H(67) 3.258 ? . .
C(69) H(68) 2.043 ? . .
C(69) H(69) 0.950 ? . .
C(69) H(70) 2.020 ? . .
C(69) H(71) 3.252 ? . .
C(69) H(14C) 3.128 ? . 2_665
C(70) H(9) 3.270 ? . 2_665
C(70) H(61) 3.014 ? . 2_665
C(70) H(68) 3.246 ? . .
C(70) H(69) 2.028 ? . .
C(70) H(70) 0.950 ? . .
C(70) H(71) 2.032 ? . .
C(70) H(71) 3.251 ? . 2_665
C(70) H(14C) 3.484 ? . 2_665
C(71) H(9) 3.091 ? . 2_665
C(71) H(61) 3.330 ? . .
C(71) H(67) 3.256 ? . .
C(71) H(69) 3.259 ? . .
C(71) H(70) 2.032 ? . .
C(71) H(70) 3.487 ? . 2_665
C(71) H(71) 0.950 ? . .
C(71) H(71) 3.411 ? . 2_665
C(71) H(73) 3.462 ? . .
C(71) H(13A) 3.430 ? . 2_665
C(72) H(65) 2.746 ? . .
C(72) H(67) 2.827 ? . .
C(72) H(73) 2.054 ? . .
C(72) H(74) 3.276 ? . .
C(72) H(76) 3.278 ? . .
C(72) H(77) 2.030 ? . .
C(72) H(42C) 3.312 ? . 2_666
C(73) H(65) 2.737 ? . .
C(73) H(67) 3.029 ? . .
C(73) H(73) 0.950 ? . .
C(73) H(74) 2.023 ? . .
C(73) H(75) 3.245 ? . .
C(73) H(77) 3.258 ? . .
C(73) H(23A) 3.598 ? . .
C(74) H(73) 2.024 ? . .
C(74) H(74) 0.950 ? . .
C(74) H(75) 2.022 ? . .
C(74) H(76) 3.234 ? . .
C(74) H(23A) 3.133 ? . .
C(74) H(42B) 3.304 ? . 2_666
C(75) H(73) 3.244 ? . .
C(75) H(74) 2.019 ? . .
C(75) H(75) 0.950 ? . .
C(75) H(76) 2.020 ? . .
C(75) H(77) 3.252 ? . .
C(75) H(23A) 3.278 ? . .
C(75) H(23B) 3.584 ? . .
C(75) H(42B) 3.044 ? . 2_666
C(75) H(42C) 3.552 ? . 2_666
C(76) H(20) 3.051 ? . .
C(76) H(74) 3.231 ? . .
C(76) H(75) 2.019 ? . .
C(76) H(76) 0.950 ? . .
C(76) H(77) 2.046 ? . .
C(76) H(41A) 3.568 ? . .
C(76) H(42B) 3.207 ? . 2_666
C(76) H(42C) 3.108 ? . 2_666
C(77) H(20) 3.324 ? . .
C(77) H(73) 3.255 ? . .
C(77) H(75) 3.259 ? . .
C(77) H(76) 2.051 ? . .
C(77) H(77) 0.950 ? . .
C(77) H(42C) 2.964 ? . 2_666
C(78) H(15B) 3.272 ? . .
C(78) H(24B) 2.708 ? . .
C(78) H(40B) 3.069 ? . .
C(79) H(74) 3.571 ? . .
C(79) H(75) 3.139 ? . 2_566
C(79) H(14A) 3.263 ? . 2_665
C(79) H(23B) 3.485 ? . 2_566
C(80) H(74) 3.502 ? . .
C(80) H(14A) 3.419 ? . 2_665
C(81) H(14A) 3.147 ? . 2_665
C(82) H(40C) 3.425 ? . 1_465
C(83) H(64) 3.053 ? . .
C(83) H(15B) 3.454 ? . 1_465
C(84) H(64) 3.023 ? . .
C(85) H(64) 3.592 ? . .
C(85) H(15B) 3.531 ? . 1_465
C(85) H(40A) 3.537 ? . 2_666
C(85) H(40B) 3.273 ? . 1_465
C(86) H(18) 3.137 ? . 1_565
C(86) H(64) 3.264 ? . .
C(86) H(15C) 3.510 ? . 1_465
H(3) C(1) 3.275 ? . .
H(3) C(2) 2.026 ? . .
H(3) C(3) 0.950 ? . .
H(3) C(4) 2.027 ? . .
H(3) C(5) 3.240 ? . .
H(3) C(7) 2.614 ? . .
H(3) C(7) 3.321 ? . 2_755
H(3) C(8) 3.561 ? . .
H(3) C(10) 3.367 ? . 2_755
H(3) C(11) 2.898 ? . 2_755
H(3) C(12) 3.049 ? . .
H(3) C(12) 2.848 ? . 2_755
H(3) C(15) 3.038 ? . .
H(3) C(15) 3.275 ? . 2_755
H(3) H(3) 3.239 ? . 2_755
H(3) H(4) 2.332 ? . .
H(3) H(11) 3.190 ? . 2_755
H(3) H(13B) 3.445 ? . .
H(3) H(15A) 2.972 ? . .
H(3) H(15A) 2.741 ? . 2_755
H(3) H(15B) 2.672 ? . .
H(4) C(2) 3.278 ? . .
H(4) C(3) 2.041 ? . .
H(4) C(4) 0.950 ? . .
H(4) C(5) 2.038 ? . .
H(4) C(6) 3.281 ? . .
H(4) C(10) 3.097 ? . 2_755
H(4) C(11) 3.108 ? . 2_755
H(4) C(14) 3.145 ? . 2_755
H(4) C(51) 3.321 ? . 1_545
H(4) H(3) 2.332 ? . .
H(4) H(5) 2.330 ? . .
H(4) H(11) 2.998 ? . 2_755
H(4) H(14A) 2.910 ? . 2_755
H(4) H(14B) 2.960 ? . 2_755
H(5) C(1) 3.278 ? . .
H(5) C(3) 3.242 ? . .
H(5) C(4) 2.024 ? . .
H(5) C(5) 0.950 ? . .
H(5) C(6) 2.034 ? . .
H(5) C(16) 2.612 ? . .
H(5) C(17) 3.393 ? . .
H(5) C(21) 3.225 ? . .
H(5) C(24) 3.471 ? . .
H(5) C(41) 3.380 ? . 2_656
H(5) H(4) 2.330 ? . .
H(5) H(22C) 3.179 ? . .
H(5) H(24C) 2.835 ? . .
H(5) H(41A) 2.849 ? . 2_656
H(5) H(41B) 3.177 ? . 2_656
H(9) C(7) 3.265 ? . .
H(9) C(8) 2.021 ? . .
H(9) C(9) 0.950 ? . .
H(9) C(10) 2.022 ? . .
H(9) C(11) 3.230 ? . .
H(9) C(13) 2.626 ? . .
H(9) C(14) 2.674 ? . .
H(9) C(70) 3.270 ? . 2_665
H(9) C(71) 3.091 ? . 2_665
H(9) H(70) 3.371 ? . 2_665
H(9) H(71) 3.094 ? . 2_665
H(9) H(73) 3.079 ? . 2_665
H(9) H(13A) 3.121 ? . .
H(9) H(13B) 3.423 ? . .
H(9) H(13C) 2.328 ? . .
H(9) H(14A) 2.661 ? . .
H(9) H(14B) 3.599 ? . .
H(9) H(14C) 2.789 ? . .
H(11) C(4) 3.547 ? . 2_755
H(11) C(7) 3.261 ? . .
H(11) C(9) 3.230 ? . .
H(11) C(10) 2.028 ? . .
H(11) C(11) 0.950 ? . .
H(11) C(12) 2.039 ? . .
H(11) C(14) 2.663 ? . .
H(11) C(15) 2.608 ? . .
H(11) C(47) 3.513 ? . 2_765
H(11) C(48) 3.044 ? . 2_765
H(11) C(49) 2.947 ? . 2_765
H(11) C(50) 3.162 ? . 2_765
H(11) C(51) 3.258 ? . 2_765
H(11) C(54) 3.297 ? . .
H(11) C(55) 3.342 ? . .
H(11) C(56) 3.131 ? . 2_765
H(11) C(57) 3.112 ? . 2_765
H(11) H(3) 3.190 ? . 2_755
H(11) H(4) 2.998 ? . 2_755
H(11) H(14A) 3.357 ? . .
H(11) H(14B) 2.340 ? . .
H(11) H(14C) 3.290 ? . .
H(11) H(15A) 2.797 ? . .
H(11) H(15B) 3.532 ? . .
H(11) H(15C) 2.490 ? . .
H(18) C(16) 3.270 ? . .
H(18) C(17) 2.047 ? . .
H(18) C(18) 0.950 ? . .
H(18) C(19) 2.014 ? . .
H(18) C(20) 3.215 ? . .
H(18) C(22) 2.666 ? . .
H(18) C(23) 2.640 ? . .
H(18) C(67) 3.595 ? . .
H(18) C(68) 3.445 ? . .
H(18) C(86) 3.137 ? . 1_545
H(18) H(36) 3.304 ? . 2_656
H(18) H(67) 3.027 ? . .
H(18) H(68) 2.722 ? . .
H(18) H(22A) 3.242 ? . .
H(18) H(22B) 2.341 ? . .
H(18) H(22C) 3.403 ? . .
H(18) H(23A) 2.927 ? . .
H(18) H(23B) 3.532 ? . .
H(18) H(23C) 2.473 ? . .
H(18) H(41C) 3.140 ? . 2_656
H(20) C(16) 3.267 ? . .
H(20) C(18) 3.216 ? . .
H(20) C(19) 2.013 ? . .
H(20) C(20) 0.950 ? . .
H(20) C(20) 3.591 ? . 2_656
H(20) C(21) 2.038 ? . .
H(20) C(23) 2.658 ? . .
H(20) C(24) 2.641 ? . .
H(20) C(24) 3.386 ? . 2_656
H(20) C(76) 3.051 ? . .
H(20) C(77) 3.324 ? . .
H(20) H(20) 3.259 ? . 2_656
H(20) H(76) 2.987 ? . .
H(20) H(77) 3.440 ? . .
H(20) H(23A) 3.123 ? . .
H(20) H(23B) 2.392 ? . .
H(20) H(23C) 3.470 ? . .
H(20) H(24A) 2.310 ? . .
H(20) H(24A) 2.881 ? . 2_656
H(20) H(24B) 3.221 ? . .
H(20) H(24C) 3.377 ? . .
H(20) H(24C) 3.250 ? . 2_656
H(20) H(41A) 3.591 ? . .
H(36) C(18) 3.246 ? . 2_656
H(36) C(19) 2.939 ? . 2_656
H(36) C(20) 3.580 ? . 2_656
H(36) C(23) 2.925 ? . 2_656
H(36) C(24) 3.352 ? . .
H(36) C(34) 3.254 ? . .
H(36) C(35) 2.023 ? . .
H(36) C(36) 0.950 ? . .
H(36) C(37) 2.022 ? . .
H(36) C(38) 3.236 ? . .
H(36) C(40) 2.602 ? . .
H(36) C(41) 2.666 ? . .
H(36) H(18) 3.304 ? . 2_656
H(36) H(23B) 2.987 ? . 2_656
H(36) H(23C) 2.467 ? . 2_656
H(36) H(24A) 2.591 ? . .
H(36) H(24B) 3.474 ? . .
H(36) H(24C) 3.549 ? . .
H(36) H(40A) 2.896 ? . .
H(36) H(40B) 3.496 ? . .
H(36) H(40C) 2.409 ? . .
H(36) H(41A) 2.669 ? . .
H(36) H(41B) 3.593 ? . .
H(36) H(41C) 2.758 ? . .
H(38) C(34) 3.280 ? . .
H(38) C(36) 3.238 ? . .
H(38) C(37) 2.034 ? . .
H(38) C(38) 0.950 ? . .
H(38) C(39) 2.031 ? . .
H(38) C(41) 2.674 ? . .
H(38) C(42) 2.631 ? . .
H(38) C(42) 3.305 ? . 2_666
H(38) C(64) 3.163 ? . 2_666
H(38) C(65) 3.165 ? . 2_666
H(38) H(64) 3.098 ? . 2_666
H(38) H(65) 3.132 ? . 2_666
H(38) H(76) 3.029 ? . .
H(38) H(41A) 3.384 ? . .
H(38) H(41B) 2.355 ? . .
H(38) H(41C) 3.281 ? . .
H(38) H(42A) 3.182 ? . .
H(38) H(42A) 2.572 ? . 2_666
H(38) H(42B) 3.391 ? . .
H(38) H(42C) 2.308 ? . .
H(38) H(42C) 3.190 ? . 2_666
H(61) Ni(1) 3.225 ? . .
H(61) S(2) 3.372 ? . .
H(61) P(1) 2.798 ? . .
H(61) C(45) 3.505 ? . .
H(61) C(47) 3.586 ? . .
H(61) C(60) 2.028 ? . .
H(61) C(61) 0.950 ? . .
H(61) C(62) 2.034 ? . .
H(61) C(63) 3.245 ? . .
H(61) C(65) 3.246 ? . .
H(61) C(66) 3.445 ? . .
H(61) C(69) 2.890 ? . 2_665
H(61) C(70) 3.014 ? . 2_665
H(61) C(71) 3.330 ? . .
H(61) H(62) 2.335 ? . .
H(61) H(69) 2.557 ? . 2_665
H(61) H(70) 2.781 ? . 2_665
H(61) H(71) 2.685 ? . .
H(62) C(47) 3.299 ? . .
H(62) C(48) 3.005 ? . .
H(62) C(49) 2.852 ? . .
H(62) C(50) 3.078 ? . .
H(62) C(51) 3.232 ? . .
H(62) C(56) 3.102 ? . .
H(62) C(57) 2.970 ? . .
H(62) C(60) 3.260 ? . .
H(62) C(61) 2.037 ? . .
H(62) C(62) 0.950 ? . .
H(62) C(63) 2.023 ? . .
H(62) C(64) 3.233 ? . .
H(62) C(69) 3.517 ? . 2_665
H(62) H(61) 2.335 ? . .
H(62) H(63) 2.324 ? . .
H(62) H(69) 3.122 ? . 2_665
H(62) H(22A) 3.540 ? . 2_665
H(63) C(41) 3.557 ? . 2_666
H(63) C(61) 3.250 ? . .
H(63) C(62) 2.023 ? . .
H(63) C(63) 0.950 ? . .
H(63) C(64) 2.022 ? . .
H(63) C(65) 3.255 ? . .
H(63) H(62) 2.324 ? . .
H(63) H(64) 2.317 ? . .
H(63) H(13C) 3.222 ? . 2_665
H(63) H(22B) 3.445 ? . 1_565
H(63) H(22C) 3.435 ? . 1_565
H(63) H(41B) 3.382 ? . 2_666
H(63) H(41C) 2.887 ? . 2_666
H(64) C(37) 3.041 ? . 2_666
H(64) C(38) 3.068 ? . 2_666
H(64) C(41) 3.233 ? . 2_666
H(64) C(60) 3.257 ? . .
H(64) C(62) 3.230 ? . .
H(64) C(63) 2.018 ? . .
H(64) C(64) 0.950 ? . .
H(64) C(65) 2.034 ? . .
H(64) C(83) 3.053 ? . .
H(64) C(84) 3.023 ? . .
H(64) C(85) 3.592 ? . .
H(64) C(86) 3.264 ? . .
H(64) H(38) 3.098 ? . 2_666
H(64) H(63) 2.317 ? . .
H(64) H(65) 2.336 ? . .
H(64) H(13C) 3.254 ? . 2_665
H(64) H(41B) 3.305 ? . 2_666
H(64) H(41C) 2.841 ? . 2_666
H(65) P(1) 2.964 ? . .
H(65) C(38) 3.398 ? . 2_666
H(65) C(39) 3.589 ? . 2_666
H(65) C(42) 3.428 ? . 2_666
H(65) C(60) 2.037 ? . .
H(65) C(61) 3.248 ? . .
H(65) C(63) 3.252 ? . .
H(65) C(64) 2.038 ? . .
H(65) C(65) 0.950 ? . .
H(65) C(72) 2.746 ? . .
H(65) C(73) 2.737 ? . .
H(65) H(38) 3.132 ? . 2_666
H(65) H(64) 2.336 ? . .
H(65) H(73) 2.668 ? . .
H(65) H(42B) 3.375 ? . 2_666
H(65) H(42C) 2.909 ? . 2_666
H(67) S(1) 3.176 ? . .
H(67) P(1) 2.832 ? . .
H(67) C(16) 3.269 ? . .
H(67) C(17) 2.851 ? . .
H(67) C(18) 2.702 ? . .
H(67) C(19) 2.995 ? . .
H(67) C(20) 3.396 ? . .
H(67) C(21) 3.535 ? . .
H(67) C(22) 3.578 ? . .
H(67) C(66) 2.046 ? . .
H(67) C(67) 0.950 ? . .
H(67) C(68) 2.015 ? . .
H(67) C(69) 3.258 ? . .
H(67) C(71) 3.256 ? . .
H(67) C(72) 2.827 ? . .
H(67) C(73) 3.029 ? . .
H(67) H(18) 3.027 ? . .
H(67) H(68) 2.310 ? . .
H(67) H(73) 3.049 ? . .
H(67) H(22A) 3.336 ? . .
H(67) H(23A) 3.407 ? . .
H(68) C(17) 3.433 ? . .
H(68) C(18) 3.116 ? . .
H(68) C(22) 3.348 ? . .
H(68) C(56) 3.485 ? . 2_665
H(68) C(66) 3.269 ? . .
H(68) C(67) 2.018 ? . .
H(68) C(68) 0.950 ? . .
H(68) C(69) 2.043 ? . .
H(68) C(70) 3.246 ? . .
H(68) H(18) 2.722 ? . .
H(68) H(67) 2.310 ? . .
H(68) H(69) 2.351 ? . .
H(68) H(14C) 3.588 ? . 2_665
H(68) H(22A) 3.116 ? . .
H(68) H(22B) 3.045 ? . .
H(69) C(44) 3.476 ? . 2_665
H(69) C(45) 3.214 ? . 2_665
H(69) C(46) 2.750 ? . 2_665
H(69) C(47) 2.727 ? . 2_665
H(69) C(48) 3.194 ? . 2_665
H(69) C(55) 3.298 ? . 2_665
H(69) C(56) 3.486 ? . 2_665
H(69) C(61) 3.329 ? . 2_665
H(69) C(67) 3.259 ? . .
H(69) C(68) 2.050 ? . .
H(69) C(69) 0.950 ? . .
H(69) C(70) 2.028 ? . .
H(69) C(71) 3.259 ? . .
H(69) H(61) 2.557 ? . 2_665
H(69) H(62) 3.122 ? . 2_665
H(69) H(68) 2.351 ? . .
H(69) H(70) 2.325 ? . .
H(69) H(14C) 3.302 ? . 2_665
H(70) S(1) 2.968 ? . 2_665
H(70) C(8) 3.195 ? . 2_665
H(70) C(9) 3.162 ? . 2_665
H(70) C(66) 3.268 ? . .
H(70) C(68) 3.249 ? . .
H(70) C(69) 2.020 ? . .
H(70) C(70) 0.950 ? . .
H(70) C(71) 2.032 ? . .
H(70) C(71) 3.487 ? . 2_665
H(70) H(9) 3.371 ? . 2_665
H(70) H(61) 2.781 ? . 2_665
H(70) H(69) 2.325 ? . .
H(70) H(71) 2.327 ? . .
H(70) H(71) 3.295 ? . 2_665
H(70) H(13A) 3.232 ? . 2_665
H(71) P(1) 2.946 ? . .
H(71) C(8) 3.557 ? . 2_665
H(71) C(9) 3.475 ? . 2_665
H(71) C(13) 3.214 ? . 2_665
H(71) C(60) 2.694 ? . .
H(71) C(61) 2.655 ? . .
H(71) C(62) 3.431 ? . .
H(71) C(65) 3.519 ? . .
H(71) C(66) 2.037 ? . .
H(71) C(67) 3.258 ? . .
H(71) C(69) 3.252 ? . .
H(71) C(70) 2.032 ? . .
H(71) C(70) 3.251 ? . 2_665
H(71) C(71) 0.950 ? . .
H(71) C(71) 3.411 ? . 2_665
H(71) H(9) 3.094 ? . 2_665
H(71) H(61) 2.685 ? . .
H(71) H(70) 2.327 ? . .
H(71) H(70) 3.295 ? . 2_665
H(71) H(71) 3.539 ? . 2_665
H(71) H(13A) 2.715 ? . 2_665
H(71) H(13C) 3.057 ? . 2_665
H(73) P(1) 2.894 ? . .
H(73) C(60) 3.402 ? . .
H(73) C(65) 3.247 ? . .
H(73) C(66) 2.739 ? . .
H(73) C(67) 2.948 ? . .
H(73) C(71) 3.462 ? . .
H(73) C(72) 2.054 ? . .
H(73) C(73) 0.950 ? . .
H(73) C(74) 2.024 ? . .
H(73) C(75) 3.244 ? . .
H(73) C(77) 3.255 ? . .
H(73) H(9) 3.079 ? . 2_665
H(73) H(65) 2.668 ? . .
H(73) H(67) 3.049 ? . .
H(73) H(74) 2.318 ? . .
H(73) H(14A) 3.369 ? . 2_665
H(73) H(14C) 3.284 ? . 2_665
H(74) C(72) 3.276 ? . .
H(74) C(73) 2.023 ? . .
H(74) C(74) 0.950 ? . .
H(74) C(75) 2.019 ? . .
H(74) C(76) 3.231 ? . .
H(74) C(79) 3.571 ? . .
H(74) C(80) 3.502 ? . .
H(74) H(73) 2.318 ? . .
H(74) H(75) 2.316 ? . .
H(74) H(23A) 3.243 ? . .
H(75) C(58) 3.302 ? . 2_666
H(75) C(59) 2.984 ? . 2_666
H(75) C(73) 3.245 ? . .
H(75) C(74) 2.022 ? . .
H(75) C(75) 0.950 ? . .
H(75) C(76) 2.019 ? . .
H(75) C(77) 3.259 ? . .
H(75) C(79) 3.139 ? . 2_566
H(75) H(74) 2.316 ? . .
H(75) H(76) 2.319 ? . .
H(75) H(23A) 3.476 ? . .
H(75) H(23B) 3.529 ? . .
H(75) H(42B) 3.306 ? . 2_666
H(76) C(37) 2.931 ? . .
H(76) C(38) 3.047 ? . .
H(76) C(41) 2.910 ? . .
H(76) C(59) 3.555 ? . 2_666
H(76) C(72) 3.278 ? . .
H(76) C(74) 3.234 ? . .
H(76) C(75) 2.020 ? . .
H(76) C(76) 0.950 ? . .
H(76) C(77) 2.051 ? . .
H(76) H(20) 2.987 ? . .
H(76) H(38) 3.029 ? . .
H(76) H(75) 2.319 ? . .
H(76) H(77) 2.348 ? . .
H(76) H(41A) 2.646 ? . .
H(76) H(41B) 2.754 ? . .
H(76) H(42A) 3.583 ? . 2_666
H(76) H(42B) 3.555 ? . 2_666
H(76) H(42C) 3.425 ? . 2_666
H(77) Ni(1) 2.959 ? . .
H(77) S(2) 2.984 ? . .
H(77) P(1) 2.890 ? . .
H(77) C(24) 3.419 ? . .
H(77) C(34) 3.461 ? . .
H(77) C(37) 3.552 ? . .
H(77) C(38) 3.334 ? . .
H(77) C(39) 3.298 ? . .
H(77) C(72) 2.030 ? . .
H(77) C(73) 3.258 ? . .
H(77) C(75) 3.252 ? . .
H(77) C(76) 2.046 ? . .
H(77) C(77) 0.950 ? . .
H(77) H(20) 3.440 ? . .
H(77) H(76) 2.348 ? . .
H(77) H(24A) 3.294 ? . .
H(77) H(24B) 2.917 ? . .
H(77) H(42C) 3.203 ? . 2_666
H(13A) S(1) 2.805 ? . .
H(13A) C(1) 2.983 ? . .
H(13A) C(2) 3.068 ? . .
H(13A) C(7) 2.895 ? . .
H(13A) C(8) 2.046 ? . .
H(13A) C(9) 3.014 ? . .
H(13A) C(13) 0.980 ? . .
H(13A) C(22) 3.473 ? . .
H(13A) C(62) 3.516 ? . 2_665
H(13A) C(71) 3.430 ? . 2_665
H(13A) H(9) 3.121 ? . .
H(13A) H(70) 3.232 ? . 2_665
H(13A) H(71) 2.715 ? . 2_665
H(13A) H(13B) 1.600 ? . .
H(13A) H(13C) 1.600 ? . .
H(13A) H(22A) 2.564 ? . .
H(13B) C(1) 3.099 ? . .
H(13B) C(2) 2.653 ? . .
H(13B) C(3) 3.157 ? . .
H(13B) C(7) 2.677 ? . .
H(13B) C(8) 2.046 ? . .
H(13B) C(9) 3.200 ? . .
H(13B) C(13) 0.980 ? . .
H(13B) H(3) 3.445 ? . .
H(13B) H(9) 3.423 ? . .
H(13B) H(13A) 1.600 ? . .
H(13B) H(13C) 1.600 ? . .
H(13B) H(15A) 3.107 ? . 2_755
H(13B) H(22A) 3.020 ? . .
H(13B) H(22C) 3.357 ? . .
H(13C) C(7) 3.309 ? . .
H(13C) C(8) 2.046 ? . .
H(13C) C(9) 2.546 ? . .
H(13C) C(13) 0.980 ? . .
H(13C) C(62) 3.271 ? . 2_665
H(13C) C(63) 2.909 ? . 2_665
H(13C) C(64) 2.916 ? . 2_665
H(13C) C(65) 3.265 ? . 2_665
H(13C) H(9) 2.328 ? . .
H(13C) H(63) 3.222 ? . 2_665
H(13C) H(64) 3.254 ? . 2_665
H(13C) H(71) 3.057 ? . 2_665
H(13C) H(13A) 1.600 ? . .
H(13C) H(13B) 1.600 ? . .
H(14A) C(9) 2.754 ? . .
H(14A) C(10) 2.053 ? . .
H(14A) C(11) 3.169 ? . .
H(14A) C(14) 0.980 ? . .
H(14A) C(79) 3.263 ? . 2_665
H(14A) C(80) 3.419 ? . 2_665
H(14A) C(81) 3.147 ? . 2_665
H(14A) H(4) 2.910 ? . 2_755
H(14A) H(9) 2.661 ? . .
H(14A) H(11) 3.357 ? . .
H(14A) H(73) 3.369 ? . 2_665
H(14A) H(14B) 1.600 ? . .
H(14A) H(14C) 1.600 ? . .
H(14B) C(9) 3.313 ? . .
H(14B) C(10) 2.053 ? . .
H(14B) C(11) 2.562 ? . .
H(14B) C(14) 0.980 ? . .
H(14B) C(32) 3.573 ? . 2_765
H(14B) C(43) 3.234 ? . 2_765
H(14B) C(48) 3.515 ? . 2_765
H(14B) C(49) 3.429 ? . 2_765
H(14B) C(50) 3.060 ? . 2_765
H(14B) C(51) 3.059 ? . 2_765
H(14B) C(52) 2.906 ? . 2_765
H(14B) C(53) 2.901 ? . 2_765
H(14B) C(58) 3.484 ? . 2_765
H(14B) C(59) 3.340 ? . 2_765
H(14B) H(4) 2.960 ? . 2_755
H(14B) H(9) 3.599 ? . .
H(14B) H(11) 2.340 ? . .
H(14B) H(14A) 1.600 ? . .
H(14B) H(14C) 1.600 ? . .
H(14C) C(9) 2.802 ? . .
H(14C) C(10) 2.053 ? . .
H(14C) C(11) 3.110 ? . .
H(14C) C(14) 0.980 ? . .
H(14C) C(68) 3.307 ? . 2_665
H(14C) C(69) 3.128 ? . 2_665
H(14C) C(70) 3.484 ? . 2_665
H(14C) H(9) 2.789 ? . .
H(14C) H(11) 3.290 ? . .
H(14C) H(68) 3.588 ? . 2_665
H(14C) H(69) 3.302 ? . 2_665
H(14C) H(73) 3.284 ? . 2_665
H(14C) H(14A) 1.600 ? . .
H(14C) H(14B) 1.600 ? . .
H(15A) C(2) 3.542 ? . .
H(15A) C(3) 3.457 ? . .
H(15A) C(3) 3.302 ? . 2_755
H(15A) C(7) 3.093 ? . .
H(15A) C(11) 2.802 ? . .
H(15A) C(12) 2.053 ? . .
H(15A) C(15) 0.980 ? . .
H(15A) H(3) 2.972 ? . .
H(15A) H(3) 2.741 ? . 2_755
H(15A) H(11) 2.797 ? . .
H(15A) H(13B) 3.107 ? . 2_755
H(15A) H(15B) 1.600 ? . .
H(15A) H(15C) 1.600 ? . .
H(15B) O(1) 2.553 ? . .
H(15B) C(1) 3.453 ? . .
H(15B) C(2) 2.559 ? . .
H(15B) C(3) 2.699 ? . .
H(15B) C(7) 2.631 ? . .
H(15B) C(11) 3.287 ? . .
H(15B) C(12) 2.053 ? . .
H(15B) C(15) 0.980 ? . .
H(15B) C(78) 3.272 ? . .
H(15B) C(83) 3.454 ? . 1_645
H(15B) C(85) 3.531 ? . 1_645
H(15B) H(3) 2.672 ? . .
H(15B) H(11) 3.532 ? . .
H(15B) H(15A) 1.600 ? . .
H(15B) H(15C) 1.600 ? . .
H(15C) O(1) 3.036 ? . .
H(15C) C(7) 3.241 ? . .
H(15C) C(11) 2.648 ? . .
H(15C) C(12) 2.053 ? . .
H(15C) C(15) 0.980 ? . .
H(15C) C(54) 2.785 ? . .
H(15C) C(55) 3.206 ? . .
H(15C) C(56) 3.218 ? . 2_765
H(15C) C(57) 3.316 ? . 2_765
H(15C) C(86) 3.510 ? . 1_645
H(15C) H(11) 2.490 ? . .
H(15C) H(15A) 1.600 ? . .
H(15C) H(15B) 1.600 ? . .
H(22A) S(1) 3.165 ? . .
H(22A) C(1) 3.090 ? . .
H(22A) C(6) 2.984 ? . .
H(22A) C(13) 3.223 ? . .
H(22A) C(16) 2.852 ? . .
H(22A) C(17) 2.057 ? . .
H(22A) C(18) 3.096 ? . .
H(22A) C(22) 0.980 ? . .
H(22A) C(67) 3.458 ? . .
H(22A) C(68) 3.331 ? . .
H(22A) H(18) 3.242 ? . .
H(22A) H(62) 3.540 ? . 2_665
H(22A) H(67) 3.336 ? . .
H(22A) H(68) 3.116 ? . .
H(22A) H(13A) 2.564 ? . .
H(22A) H(13B) 3.020 ? . .
H(22A) H(22B) 1.600 ? . .
H(22A) H(22C) 1.600 ? . .
H(22B) C(16) 3.322 ? . .
H(22B) C(17) 2.057 ? . .
H(22B) C(18) 2.562 ? . .
H(22B) C(22) 0.980 ? . .
H(22B) H(18) 2.341 ? . .
H(22B) H(63) 3.445 ? . 1_545
H(22B) H(68) 3.045 ? . .
H(22B) H(22A) 1.600 ? . .
H(22B) H(22C) 1.600 ? . .
H(22B) H(41C) 3.141 ? . 2_656
H(22C) C(1) 3.374 ? . .
H(22C) C(5) 3.008 ? . .
H(22C) C(6) 2.719 ? . .
H(22C) C(16) 2.729 ? . .
H(22C) C(17) 2.057 ? . .
H(22C) C(18) 3.199 ? . .
H(22C) C(22) 0.980 ? . .
H(22C) H(5) 3.179 ? . .
H(22C) H(18) 3.403 ? . .
H(22C) H(63) 3.435 ? . 1_545
H(22C) H(13B) 3.357 ? . .
H(22C) H(22A) 1.600 ? . .
H(22C) H(22B) 1.600 ? . .
H(22C) H(41C) 3.026 ? . 2_656
H(23A) C(18) 2.884 ? . .
H(23A) C(19) 2.057 ? . .
H(23A) C(20) 3.003 ? . .
H(23A) C(23) 0.980 ? . .
H(23A) C(29) 3.456 ? . 1_455
H(23A) C(30) 3.427 ? . 1_455
H(23A) C(73) 3.598 ? . .
H(23A) C(74) 3.133 ? . .
H(23A) C(75) 3.278 ? . .
H(23A) H(18) 2.927 ? . .
H(23A) H(20) 3.123 ? . .
H(23A) H(67) 3.407 ? . .
H(23A) H(74) 3.243 ? . .
H(23A) H(75) 3.476 ? . .
H(23A) H(23B) 1.600 ? . .
H(23A) H(23C) 1.600 ? . .
H(23B) C(18) 3.272 ? . .
H(23B) C(19) 2.057 ? . .
H(23B) C(20) 2.590 ? . .
H(23B) C(23) 0.980 ? . .
H(23B) C(24) 3.308 ? . 2_656
H(23B) C(75) 3.584 ? . .
H(23B) C(79) 3.485 ? . 2_566
H(23B) H(18) 3.532 ? . .
H(23B) H(20) 2.392 ? . .
H(23B) H(36) 2.987 ? . 2_656
H(23B) H(75) 3.529 ? . .
H(23B) H(23A) 1.600 ? . .
H(23B) H(23C) 1.600 ? . .
H(23B) H(24A) 2.978 ? . 2_656
H(23B) H(24C) 2.740 ? . 2_656
H(23B) H(40C) 2.968 ? . 2_656
H(23C) C(18) 2.638 ? . .
H(23C) C(19) 2.057 ? . .
H(23C) C(20) 3.229 ? . .
H(23C) C(23) 0.980 ? . .
H(23C) C(29) 3.488 ? . 1_455
H(23C) C(30) 3.360 ? . 1_455
H(23C) C(36) 3.360 ? . 2_656
H(23C) C(40) 3.537 ? . 2_656
H(23C) H(18) 2.473 ? . .
H(23C) H(20) 3.470 ? . .
H(23C) H(36) 2.467 ? . 2_656
H(23C) H(23A) 1.600 ? . .
H(23C) H(23B) 1.600 ? . .
H(23C) H(40A) 3.410 ? . 2_656
H(23C) H(40C) 2.943 ? . 2_656
H(24A) C(16) 3.312 ? . .
H(24A) C(19) 3.531 ? . 2_656
H(24A) C(20) 2.538 ? . .
H(24A) C(20) 3.221 ? . 2_656
H(24A) C(21) 2.053 ? . .
H(24A) C(23) 3.582 ? . 2_656
H(24A) C(24) 0.980 ? . .
H(24A) C(35) 3.291 ? . .
H(24A) C(36) 2.848 ? . .
H(24A) C(37) 3.530 ? . .
H(24A) C(40) 3.554 ? . .
H(24A) H(20) 2.310 ? . .
H(24A) H(20) 2.881 ? . 2_656
H(24A) H(36) 2.591 ? . .
H(24A) H(77) 3.294 ? . .
H(24A) H(23B) 2.978 ? . 2_656
H(24A) H(24B) 1.600 ? . .
H(24A) H(24C) 1.600 ? . .
H(24A) H(40C) 2.934 ? . .
H(24A) H(41A) 3.415 ? . .
H(24B) Ni(1) 3.072 ? . .
H(24B) O(1) 3.013 ? . .
H(24B) C(1) 3.378 ? . .
H(24B) C(6) 2.996 ? . .
H(24B) C(16) 2.815 ? . .
H(24B) C(20) 3.072 ? . .
H(24B) C(21) 2.053 ? . .
H(24B) C(24) 0.980 ? . .
H(24B) C(35) 3.205 ? . .
H(24B) C(36) 3.427 ? . .
H(24B) C(40) 3.248 ? . .
H(24B) C(78) 2.708 ? . .
H(24B) H(20) 3.221 ? . .
H(24B) H(36) 3.474 ? . .
H(24B) H(77) 2.917 ? . .
H(24B) H(24A) 1.600 ? . .
H(24B) H(24C) 1.600 ? . .
H(24B) H(40B) 3.290 ? . .
H(24B) H(40C) 2.789 ? . .
H(24C) C(5) 2.921 ? . .
H(24C) C(6) 2.775 ? . .
H(24C) C(16) 2.729 ? . .
H(24C) C(20) 3.180 ? . .
H(24C) C(21) 2.053 ? . .
H(24C) C(24) 0.980 ? . .
H(24C) C(40) 3.571 ? . .
H(24C) H(5) 2.835 ? . .
H(24C) H(20) 3.377 ? . .
H(24C) H(20) 3.250 ? . 2_656
H(24C) H(36) 3.549 ? . .
H(24C) H(23B) 2.740 ? . 2_656
H(24C) H(24A) 1.600 ? . .
H(24C) H(24B) 1.600 ? . .
H(24C) H(40C) 2.740 ? . .
H(40A) C(26) 3.401 ? . .
H(40A) C(27) 3.288 ? . .
H(40A) C(28) 3.222 ? . .
H(40A) C(34) 3.034 ? . .
H(40A) C(35) 2.060 ? . .
H(40A) C(36) 2.871 ? . .
H(40A) C(40) 0.980 ? . .
H(40A) C(85) 3.537 ? . 2_666
H(40A) H(36) 2.896 ? . .
H(40A) H(23C) 3.410 ? . 2_656
H(40A) H(40A) 2.899 ? . 2_756
H(40A) H(40B) 1.600 ? . .
H(40A) H(40C) 1.600 ? . .
H(40B) O(1) 2.434 ? . .
H(40B) C(25) 3.430 ? . .
H(40B) C(26) 2.597 ? . .
H(40B) C(27) 2.927 ? . .
H(40B) C(28) 2.723 ? . .
H(40B) C(34) 2.643 ? . .
H(40B) C(35) 2.060 ? . .
H(40B) C(36) 3.263 ? . .
H(40B) C(40) 0.980 ? . .
H(40B) C(78) 3.069 ? . .
H(40B) C(85) 3.273 ? . 1_645
H(40B) H(36) 3.496 ? . .
H(40B) H(24B) 3.290 ? . .
H(40B) H(40A) 1.600 ? . .
H(40B) H(40C) 1.600 ? . .
H(40C) O(1) 3.316 ? . .
H(40C) C(23) 3.402 ? . 2_656
H(40C) C(24) 2.991 ? . .
H(40C) C(34) 3.274 ? . .
H(40C) C(35) 2.060 ? . .
H(40C) C(36) 2.601 ? . .
H(40C) C(40) 0.980 ? . .
H(40C) C(82) 3.425 ? . 1_645
H(40C) H(36) 2.409 ? . .
H(40C) H(23B) 2.968 ? . 2_656
H(40C) H(23C) 2.943 ? . 2_656
H(40C) H(24A) 2.934 ? . .
H(40C) H(24B) 2.789 ? . .
H(40C) H(24C) 2.740 ? . .
H(40C) H(40A) 1.600 ? . .
H(40C) H(40B) 1.600 ? . .
H(41A) C(16) 3.131 ? . 2_656
H(41A) C(17) 3.121 ? . 2_656
H(41A) C(18) 3.249 ? . 2_656
H(41A) C(19) 3.420 ? . 2_656
H(41A) C(20) 3.388 ? . 2_656
H(41A) C(21) 3.245 ? . 2_656
H(41A) C(36) 2.747 ? . .
H(41A) C(37) 2.057 ? . .
H(41A) C(38) 3.175 ? . .
H(41A) C(41) 0.980 ? . .
H(41A) C(76) 3.568 ? . .
H(41A) H(5) 2.849 ? . 2_656
H(41A) H(20) 3.591 ? . .
H(41A) H(36) 2.669 ? . .
H(41A) H(38) 3.384 ? . .
H(41A) H(76) 2.646 ? . .
H(41A) H(24A) 3.415 ? . .
H(41A) H(41B) 1.600 ? . .
H(41A) H(41C) 1.600 ? . .
H(41B) C(36) 3.312 ? . .
H(41B) C(37) 2.057 ? . .
H(41B) C(38) 2.568 ? . .
H(41B) C(41) 0.980 ? . .
H(41B) C(58) 2.914 ? . 2_666
H(41B) C(59) 3.198 ? . 2_666
H(41B) C(63) 3.425 ? . 2_666
H(41B) C(64) 3.395 ? . 2_666
H(41B) H(5) 3.177 ? . 2_656
H(41B) H(36) 3.593 ? . .
H(41B) H(38) 2.355 ? . .
H(41B) H(63) 3.382 ? . 2_666
H(41B) H(64) 3.305 ? . 2_666
H(41B) H(76) 2.754 ? . .
H(41B) H(41A) 1.600 ? . .
H(41B) H(41C) 1.600 ? . .
H(41C) C(17) 2.995 ? . 2_656
H(41C) C(18) 3.047 ? . 2_656
H(41C) C(22) 3.237 ? . 2_656
H(41C) C(36) 2.802 ? . .
H(41C) C(37) 2.057 ? . .
H(41C) C(38) 3.115 ? . .
H(41C) C(41) 0.980 ? . .
H(41C) C(63) 3.270 ? . 2_666
H(41C) C(64) 3.258 ? . 2_666
H(41C) H(18) 3.140 ? . 2_656
H(41C) H(36) 2.758 ? . .
H(41C) H(38) 3.281 ? . .
H(41C) H(63) 2.887 ? . 2_666
H(41C) H(64) 2.841 ? . 2_666
H(41C) H(22B) 3.141 ? . 2_656
H(41C) H(22C) 3.026 ? . 2_656
H(41C) H(41A) 1.600 ? . .
H(41C) H(41B) 1.600 ? . .
H(42A) S(2) 2.731 ? . .
H(42A) C(25) 2.925 ? . .
H(42A) C(26) 3.020 ? . .
H(42A) C(34) 2.883 ? . .
H(42A) C(38) 3.062 ? . .
H(42A) C(38) 3.320 ? . 2_666
H(42A) C(39) 2.057 ? . .
H(42A) C(42) 0.980 ? . .
H(42A) C(42) 3.383 ? . 2_666
H(42A) C(58) 3.476 ? . .
H(42A) C(59) 3.497 ? . .
H(42A) H(38) 3.182 ? . .
H(42A) H(38) 2.572 ? . 2_666
H(42A) H(76) 3.583 ? . 2_666
H(42A) H(42A) 3.361 ? . 2_666
H(42A) H(42B) 1.600 ? . .
H(42A) H(42C) 1.600 ? . .
H(42A) H(42C) 2.739 ? . 2_666
H(42B) C(25) 3.157 ? . .
H(42B) C(26) 2.715 ? . .
H(42B) C(27) 3.007 ? . .
H(42B) C(28) 3.430 ? . .
H(42B) C(34) 2.717 ? . .
H(42B) C(38) 3.175 ? . .
H(42B) C(39) 2.057 ? . .
H(42B) C(42) 0.980 ? . .
H(42B) C(59) 3.560 ? . .
H(42B) C(74) 3.304 ? . 2_666
H(42B) C(75) 3.044 ? . 2_666
H(42B) C(76) 3.207 ? . 2_666
H(42B) H(38) 3.391 ? . .
H(42B) H(65) 3.375 ? . 2_666
H(42B) H(75) 3.306 ? . 2_666
H(42B) H(76) 3.555 ? . 2_666
H(42B) H(42A) 1.600 ? . .
H(42B) H(42C) 1.600 ? . .
H(42C) C(34) 3.331 ? . .
H(42C) C(38) 2.532 ? . .
H(42C) C(38) 3.572 ? . 2_666
H(42C) C(39) 2.057 ? . .
H(42C) C(39) 3.588 ? . 2_666
H(42C) C(42) 0.980 ? . .
H(42C) C(42) 3.195 ? . 2_666
H(42C) C(65) 3.479 ? . 2_666
H(42C) C(72) 3.312 ? . 2_666
H(42C) C(75) 3.552 ? . 2_666
H(42C) C(76) 3.108 ? . 2_666
H(42C) C(77) 2.964 ? . 2_666
H(42C) H(38) 2.308 ? . .
H(42C) H(38) 3.190 ? . 2_666
H(42C) H(65) 2.909 ? . 2_666
H(42C) H(76) 3.425 ? . 2_666
H(42C) H(77) 3.203 ? . 2_666
H(42C) H(42A) 1.600 ? . .
H(42C) H(42A) 2.739 ? . 2_666
H(42C) H(42B) 1.600 ? . .
H(42C) H(42C) 2.971 ? . 2_666

loop_
_geom_torsion_atom_site_label_1
_geom_torsion_atom_site_label_2
_geom_torsion_atom_site_label_3
_geom_torsion_atom_site_label_4
_geom_torsion
_geom_torsion_publ_flag
_geom_torsion_site_symmetry_1
_geom_torsion_site_symmetry_2
_geom_torsion_site_symmetry_3
_geom_torsion_site_symmetry_4
S(1) Ni(1) P(1) C(60) -130.28(16) ? . . . .
S(1) Ni(1) P(1) C(66) -9.34(15) ? . . . .
S(1) Ni(1) P(1) C(72) 109.0(2) ? . . . .
P(1) Ni(1) S(1) C(1) -151.90(14) ? . . . .
C(78) Ni(1) S(1) C(1) 21.11(19) ? . . . .
S(2) Ni(1) P(1) C(60) 41.44(16) ? . . . .
S(2) Ni(1) P(1) C(66) 162.38(15) ? . . . .
S(2) Ni(1) P(1) C(72) -79.2(2) ? . . . .
P(1) Ni(1) S(2) C(25) 179.35(13) ? . . . .
C(78) Ni(1) S(2) C(25) 6.49(18) ? . . . .
Ni(1) S(1) C(1) C(2) -98.3(4) ? . . . .
Ni(1) S(1) C(1) C(6) 88.8(4) ? . . . .
Ni(1) S(2) C(25) C(26) -89.2(4) ? . . . .
Ni(1) S(2) C(25) C(33) 97.4(3) ? . . . .
Ni(1) P(1) C(60) C(61) 47.6(4) ? . . . .
Ni(1) P(1) C(60) C(65) -134.4(4) ? . . . .
Ni(1) P(1) C(66) C(67) 75.9(2) ? . . . .
Ni(1) P(1) C(66) C(71) -104.5(2) ? . . . .
Ni(1) P(1) C(72) C(73) -164.2(4) ? . . . .
Ni(1) P(1) C(72) C(77) 13.8(5) ? . . . .
C(60) P(1) C(66) C(67) -158.6(2) ? . . . .
C(60) P(1) C(66) C(71) 21.1(3) ? . . . .
C(66) P(1) C(60) C(61) -81.4(4) ? . . . .
C(66) P(1) C(60) C(65) 96.6(4) ? . . . .
C(60) P(1) C(72) C(73) 71.8(5) ? . . . .
C(60) P(1) C(72) C(77) -110.2(4) ? . . . .
C(72) P(1) C(60) C(61) 171.0(4) ? . . . .
C(72) P(1) C(60) C(65) -11.0(5) ? . . . .
C(66) P(1) C(72) C(73) -36.7(5) ? . . . .
C(66) P(1) C(72) C(77) 141.3(4) ? . . . .
C(72) P(1) C(66) C(67) -47.5(3) ? . . . .
C(72) P(1) C(66) C(71) 132.2(3) ? . . . .
S(1) C(1) C(2) C(3) -178.9(4) ? . . . .
S(1) C(1) C(2) C(7) -3.2(7) ? . . . .
S(1) C(1) C(6) C(5) 179.9(3) ? . . . .
S(1) C(1) C(6) C(16) 2.9(7) ? . . . .
C(2) C(1) C(6) C(5) 6.8(7) ? . . . .
C(2) C(1) C(6) C(16) -170.1(4) ? . . . .
C(6) C(1) C(2) C(3) -6.1(7) ? . . . .
C(6) C(1) C(2) C(7) 169.5(4) ? . . . .
C(1) C(2) C(3) C(4) 1.2(8) ? . . . .
C(1) C(2) C(7) C(8) -69.4(6) ? . . . .
C(1) C(2) C(7) C(12) 115.1(5) ? . . . .
C(3) C(2) C(7) C(8) 106.2(5) ? . . . .
C(3) C(2) C(7) C(12) -69.3(6) ? . . . .
C(7) C(2) C(3) C(4) -174.6(5) ? . . . .
C(2) C(3) C(4) C(5) 3.0(9) ? . . . .
C(3) C(4) C(5) C(6) -2.3(9) ? . . . .
C(4) C(5) C(6) C(1) -2.6(8) ? . . . .
C(4) C(5) C(6) C(16) 174.4(5) ? . . . .
C(1) C(6) C(16) C(17) 83.4(6) ? . . . .
C(1) C(6) C(16) C(21) -99.8(5) ? . . . .
C(5) C(6) C(16) C(17) -93.5(5) ? . . . .
C(5) C(6) C(16) C(21) 83.3(6) ? . . . .
C(2) C(7) C(8) C(9) 178.7(3) ? . . . .
C(2) C(7) C(8) C(13) -2.2(6) ? . . . .
C(2) C(7) C(12) C(11) -177.4(3) ? . . . .
C(2) C(7) C(12) C(15) 5.1(6) ? . . . .
C(8) C(7) C(12) C(11) 7.1(6) ? . . . .
C(8) C(7) C(12) C(15) -170.4(4) ? . . . .
C(12) C(7) C(8) C(9) -5.8(6) ? . . . .
C(12) C(7) C(8) C(13) 173.4(4) ? . . . .
C(7) C(8) C(9) C(10) 0.2(5) ? . . . .
C(13) C(8) C(9) C(10) -179.0(4) ? . . . .
C(8) C(9) C(10) C(11) 3.8(6) ? . . . .
C(8) C(9) C(10) C(14) -174.8(4) ? . . . .
C(9) C(10) C(11) C(12) -2.4(6) ? . . . .
C(14) C(10) C(11) C(12) 176.2(4) ? . . . .
C(10) C(11) C(12) C(7) -3.1(6) ? . . . .
C(10) C(11) C(12) C(15) 174.6(4) ? . . . .
C(6) C(16) C(17) C(18) 178.1(3) ? . . . .
C(6) C(16) C(17) C(22) -1.0(6) ? . . . .
C(6) C(16) C(21) C(20) -178.9(4) ? . . . .
C(6) C(16) C(21) C(24) 3.9(6) ? . . . .
C(17) C(16) C(21) C(20) -2.1(6) ? . . . .
C(17) C(16) C(21) C(24) -179.3(4) ? . . . .
C(21) C(16) C(17) C(18) 1.2(6) ? . . . .
C(21) C(16) C(17) C(22) -177.9(4) ? . . . .
C(16) C(17) C(18) C(19) 1.1(6) ? . . . .
C(22) C(17) C(18) C(19) -179.8(4) ? . . . .
C(17) C(18) C(19) C(20) -2.5(6) ? . . . .
C(17) C(18) C(19) C(23) 176.4(4) ? . . . .
C(18) C(19) C(20) C(21) 1.6(6) ? . . . .
C(23) C(19) C(20) C(21) -177.3(4) ? . . . .
C(19) C(20) C(21) C(16) 0.7(6) ? . . . .
C(19) C(20) C(21) C(24) 178.0(4) ? . . . .
S(2) C(25) C(26) C(27) -167.6(6) ? . . . .
S(2) C(25) C(26) C(28) 173.5(6) ? . . . .
S(2) C(25) C(26) C(34) -2.5(7) ? . . . .
S(2) C(25) C(33) C(31) 170.3(6) ? . . . .
S(2) C(25) C(33) C(32) -172.5(8) ? . . . .
S(2) C(25) C(33) C(43) 4.6(6) ? . . . .
C(26) C(25) C(33) C(31) -3.2(8) ? . . . .
C(26) C(25) C(33) C(32) 14.0(10) ? . . . .
C(26) C(25) C(33) C(43) -168.9(4) ? . . . .
C(33) C(25) C(26) C(27) 5.7(9) ? . . . .
C(33) C(25) C(26) C(28) -13.3(8) ? . . . .
C(33) C(25) C(26) C(34) 170.7(4) ? . . . .
C(25) C(26) C(27) C(28) -64(2) ? . . . .
C(25) C(26) C(27) C(29) -8.8(13) ? . . . .
C(25) C(26) C(27) C(30) -23.8(11) ? . . . .
C(25) C(26) C(28) C(27) 125.4(18) ? . . . .
C(25) C(26) C(28) C(29) 34.5(16) ? . . . .
C(25) C(26) C(28) C(30) 8.9(16) ? . . . .
C(25) C(26) C(34) C(35) 117.5(5) ? . . . .
C(25) C(26) C(34) C(39) -68.1(7) ? . . . .
C(27) C(26) C(28) C(29) -91(2) ? . . . .
C(27) C(26) C(28) C(30) -116(2) ? . . . .
C(28) C(26) C(27) C(29) 55.0(17) ? . . . .
C(28) C(26) C(27) C(30) 40.1(17) ? . . . .
C(27) C(26) C(34) C(35) -75.8(8) ? . . . .
C(27) C(26) C(34) C(39) 98.6(7) ? . . . .
C(34) C(26) C(27) C(28) 129.4(18) ? . . . .
C(34) C(26) C(27) C(29) -175.5(9) ? . . . .
C(34) C(26) C(27) C(30) 169.5(7) ? . . . .
C(28) C(26) C(34) C(35) -58.1(10) ? . . . .
C(28) C(26) C(34) C(39) 116.3(8) ? . . . .
C(34) C(26) C(28) C(27) -59(2) ? . . . .
C(34) C(26) C(28) C(29) -149.5(11) ? . . . .
C(34) C(26) C(28) C(30) -175.0(11) ? . . . .
C(26) C(27) C(28) C(29) 121.0(11) ? . . . .
C(26) C(27) C(28) C(30) 117.5(18) ? . . . .
C(26) C(27) C(29) C(28) -74(2) ? . . . .
C(26) C(27) C(29) C(30) -65(2) ? . . . .
C(26) C(27) C(29) C(31) 9.9(18) ? . . . .
C(26) C(27) C(29) C(32) -4.4(16) ? . . . .
C(26) C(27) C(30) C(28) -70(2) ? . . . .
C(26) C(27) C(30) C(29) 121(2) ? . . . .
C(26) C(27) C(30) C(31) 43.8(17) ? . . . .
C(26) C(27) C(30) C(32) 28.5(18) ? . . . .
C(28) C(27) C(29) C(30) 9(2) ? . . . .
C(28) C(27) C(29) C(31) 84(2) ? . . . .
C(28) C(27) C(29) C(32) 70(2) ? . . . .
C(29) C(27) C(28) C(26) -121.0(11) ? . . . .
C(29) C(27) C(28) C(30) -3.5(12) ? . . . .
C(28) C(27) C(30) C(29) -169(3) ? . . . .
C(28) C(27) C(30) C(31) 114(2) ? . . . .
C(28) C(27) C(30) C(32) 99(2) ? . . . .
C(30) C(27) C(28) C(26) -117.5(18) ? . . . .
C(30) C(27) C(28) C(29) 3.5(12) ? . . . .
C(29) C(27) C(30) C(28) 169(3) ? . . . .
C(29) C(27) C(30) C(31) -77(2) ? . . . .
C(29) C(27) C(30) C(32) -92(2) ? . . . .
C(30) C(27) C(29) C(28) -9(2) ? . . . .
C(30) C(27) C(29) C(31) 75(2) ? . . . .
C(30) C(27) C(29) C(32) 61(2) ? . . . .
C(26) C(28) C(29) C(27) 72.6(18) ? . . . .
C(26) C(28) C(29) C(30) -99(2) ? . . . .
C(26) C(28) C(29) C(31) -33.7(18) ? . . . .
C(26) C(28) C(29) C(32) -47.1(16) ? . . . .
C(26) C(28) C(30) C(27) 85(2) ? . . . .
C(26) C(28) C(30) C(29) 95(2) ? . . . .
C(26) C(28) C(30) C(31) 14(2) ? . . . .
C(26) C(28) C(30) C(32) -4(2) ? . . . .
C(27) C(28) C(29) C(30) -172(2) ? . . . .
C(27) C(28) C(29) C(31) -106(2) ? . . . .
C(27) C(28) C(29) C(32) -120(2) ? . . . .
C(27) C(28) C(30) C(29) 9(3) ? . . . .
C(27) C(28) C(30) C(31) -71(3) ? . . . .
C(27) C(28) C(30) C(32) -89(3) ? . . . .
C(29) C(28) C(30) C(27) -9(3) ? . . . .
C(29) C(28) C(30) C(31) -80(2) ? . . . .
C(29) C(28) C(30) C(32) -99(2) ? . . . .
C(30) C(28) C(29) C(27) 172(2) ? . . . .
C(30) C(28) C(29) C(31) 66(2) ? . . . .
C(30) C(28) C(29) C(32) 52.2(19) ? . . . .
C(27) C(29) C(30) C(28) -3.0(9) ? . . . .
C(27) C(29) C(30) C(31) 112.6(15) ? . . . .
C(27) C(29) C(30) C(32) 111.5(17) ? . . . .
C(27) C(29) C(31) C(30) -107(3) ? . . . .
C(27) C(29) C(31) C(32) -103(3) ? . . . .
C(27) C(29) C(31) C(33) -8(2) ? . . . .
C(27) C(29) C(32) C(30) -100(3) ? . . . .
C(27) C(29) C(32) C(31) 85(4) ? . . . .
C(27) C(29) C(32) C(33) 19.6(16) ? . . . .
C(28) C(29) C(30) C(27) 3.0(9) ? . . . .
C(28) C(29) C(30) C(31) 115.6(13) ? . . . .
C(28) C(29) C(30) C(32) 114.5(17) ? . . . .
C(28) C(29) C(31) C(30) -85(3) ? . . . .
C(28) C(29) C(31) C(32) -81(3) ? . . . .
C(28) C(29) C(31) C(33) 13.4(18) ? . . . .
C(28) C(29) C(32) C(30) -80(3) ? . . . .
C(28) C(29) C(32) C(31) 105(3) ? . . . .
C(28) C(29) C(32) C(33) 39.6(14) ? . . . .
C(30) C(29) C(31) C(32) 4(4) ? . . . .
C(30) C(29) C(31) C(33) 98(2) ? . . . .
C(31) C(29) C(30) C(27) -112.6(15) ? . . . .
C(31) C(29) C(30) C(28) -115.6(13) ? . . . .
C(31) C(29) C(30) C(32) -1.1(12) ? . . . .
C(30) C(29) C(32) C(31) -175(5) ? . . . .
C(30) C(29) C(32) C(33) 120(3) ? . . . .
C(32) C(29) C(30) C(27) -111.5(17) ? . . . .
C(32) C(29) C(30) C(28) -114.5(17) ? . . . .
C(32) C(29) C(30) C(31) 1.1(12) ? . . . .
C(31) C(29) C(32) C(30) 175(5) ? . . . .
C(31) C(29) C(32) C(33) -65(3) ? . . . .
C(32) C(29) C(31) C(30) -4(4) ? . . . .
C(32) C(29) C(31) C(33) 94(4) ? . . . .
C(27) C(30) C(31) C(29) 47(2) ? . . . .
C(27) C(30) C(31) C(32) -129(3) ? . . . .
C(27) C(30) C(31) C(33) -49.0(18) ? . . . .
C(27) C(30) C(32) C(29) 53(2) ? . . . .
C(27) C(30) C(32) C(31) 57(3) ? . . . .
C(27) C(30) C(32) C(33) -13(2) ? . . . .
C(28) C(30) C(31) C(29) 61(2) ? . . . .
C(28) C(30) C(31) C(32) -116(3) ? . . . .
C(28) C(30) C(31) C(33) -35(2) ? . . . .
C(28) C(30) C(32) C(29) 69(2) ? . . . .
C(28) C(30) C(32) C(31) 73(3) ? . . . .
C(28) C(30) C(32) C(33) 3(2) ? . . . .
C(29) C(30) C(31) C(32) -177(4) ? . . . .
C(29) C(30) C(31) C(33) -96(2) ? . . . .
C(29) C(30) C(32) C(31) 4(4) ? . . . .
C(29) C(30) C(32) C(33) -67(3) ? . . . .
C(31) C(30) C(32) C(29) -4(4) ? . . . .
C(31) C(30) C(32) C(33) -70(2) ? . . . .
C(32) C(30) C(31) C(29) 177(4) ? . . . .
C(32) C(30) C(31) C(33) 80(3) ? . . . .
C(29) C(31) C(32) C(30) -1.5(17) ? . . . .
C(29) C(31) C(32) C(33) 121(2) ? . . . .
C(29) C(31) C(33) C(25) 4.8(15) ? . . . .
C(29) C(31) C(33) C(32) -121(3) ? . . . .
C(29) C(31) C(33) C(43) 171.1(10) ? . . . .
C(30) C(31) C(32) C(29) 1.5(17) ? . . . .
C(30) C(31) C(32) C(33) 122.1(14) ? . . . .
C(30) C(31) C(33) C(25) 30.8(15) ? . . . .
C(30) C(31) C(33) C(32) -95(2) ? . . . .
C(30) C(31) C(33) C(43) -162.9(10) ? . . . .
C(32) C(31) C(33) C(25) 126(2) ? . . . .
C(32) C(31) C(33) C(43) -68(2) ? . . . .
C(33) C(31) C(32) C(29) -121(2) ? . . . .
C(33) C(31) C(32) C(30) -122.1(14) ? . . . .
C(29) C(32) C(33) C(25) -23.9(14) ? . . . .
C(29) C(32) C(33) C(31) 39(2) ? . . . .
C(29) C(32) C(33) C(43) 158.6(8) ? . . . .
C(30) C(32) C(33) C(25) -7.8(17) ? . . . .
C(30) C(32) C(33) C(31) 55(2) ? . . . .
C(30) C(32) C(33) C(43) 174.7(10) ? . . . .
C(31) C(32) C(33) C(25) -63(2) ? . . . .
C(31) C(32) C(33) C(43) 120(2) ? . . . .
C(25) C(33) C(43) C(44) -104.3(7) ? . . . .
C(25) C(33) C(43) C(45) -95.6(9) ? . . . .
C(25) C(33) C(43) C(52) 84.3(12) ? . . . .
C(25) C(33) C(43) C(53) 85.2(9) ? . . . .
C(31) C(33) C(43) C(44) 90.6(10) ? . . . .
C(31) C(33) C(43) C(45) 99.3(11) ? . . . .
C(31) C(33) C(43) C(52) -80.9(12) ? . . . .
C(31) C(33) C(43) C(53) -80.0(9) ? . . . .
C(32) C(33) C(43) C(44) 73.2(10) ? . . . .
C(32) C(33) C(43) C(45) 81.9(11) ? . . . .
C(32) C(33) C(43) C(52) -98.3(12) ? . . . .
C(32) C(33) C(43) C(53) -97.4(10) ? . . . .
C(26) C(34) C(35) C(36) 179.2(5) ? . . . .
C(26) C(34) C(35) C(40) 0.9(8) ? . . . .
C(26) C(34) C(39) C(38) -179.0(5) ? . . . .
C(26) C(34) C(39) C(42) -2.5(8) ? . . . .
C(35) C(34) C(39) C(38) -4.5(8) ? . . . .
C(35) C(34) C(39) C(42) 172.0(5) ? . . . .
C(39) C(34) C(35) C(36) 4.8(8) ? . . . .
C(39) C(34) C(35) C(40) -173.5(5) ? . . . .
C(34) C(35) C(36) C(37) -1.8(8) ? . . . .
C(40) C(35) C(36) C(37) 176.6(5) ? . . . .
C(35) C(36) C(37) C(38) -1.7(8) ? . . . .
C(35) C(36) C(37) C(41) 179.3(5) ? . . . .
C(36) C(37) C(38) C(39) 2.1(8) ? . . . .
C(41) C(37) C(38) C(39) -178.9(5) ? . . . .
C(37) C(38) C(39) C(34) 1.0(8) ? . . . .
C(37) C(38) C(39) C(42) -175.6(5) ? . . . .
C(33) C(43) C(44) C(45) 159(2) ? . . . .
C(33) C(43) C(44) C(46) -175.0(9) ? . . . .
C(33) C(43) C(44) C(47) 179.9(5) ? . . . .
C(33) C(43) C(44) C(54) 6.0(15) ? . . . .
C(33) C(43) C(44) C(55) 34.7(17) ? . . . .
C(33) C(43) C(45) C(44) -25(2) ? . . . .
C(33) C(43) C(45) C(46) -152.1(14) ? . . . .
C(33) C(43) C(45) C(47) -173.2(8) ? . . . .
C(33) C(43) C(45) C(55) 4.5(14) ? . . . .
C(33) C(43) C(52) C(50) 175.1(11) ? . . . .
C(33) C(43) C(52) C(51) 173(2) ? . . . .
C(33) C(43) C(52) C(53) 5(6) ? . . . .
C(33) C(43) C(52) C(58) -7.5(19) ? . . . .
C(33) C(43) C(52) C(59) 4.4(16) ? . . . .
C(33) C(43) C(53) C(50) 176.9(7) ? . . . .
C(33) C(43) C(53) C(51) 176.5(11) ? . . . .
C(33) C(43) C(53) C(52) -176(5) ? . . . .
C(33) C(43) C(53) C(58) -12.2(19) ? . . . .
C(33) C(43) C(53) C(59) 3.8(15) ? . . . .
C(44) C(43) C(45) C(46) -127(3) ? . . . .
C(44) C(43) C(45) C(47) -148(3) ? . . . .
C(44) C(43) C(45) C(55) 30(2) ? . . . .
C(45) C(43) C(44) C(46) 26(2) ? . . . .
C(45) C(43) C(44) C(47) 21(2) ? . . . .
C(45) C(43) C(44) C(54) -153(3) ? . . . .
C(45) C(43) C(44) C(55) -125(3) ? . . . .
C(44) C(43) C(52) C(50) 4(2) ? . . . .
C(44) C(43) C(52) C(51) 2(3) ? . . . .
C(44) C(43) C(52) C(53) -166(5) ? . . . .
C(44) C(43) C(52) C(58) -178.2(11) ? . . . .
C(44) C(43) C(52) C(59) -166.4(10) ? . . . .
C(52) C(43) C(44) C(45) -29(2) ? . . . .
C(52) C(43) C(44) C(46) -3.2(18) ? . . . .
C(52) C(43) C(44) C(47) -8.3(15) ? . . . .
C(52) C(43) C(44) C(54) 177.7(14) ? . . . .
C(52) C(43) C(44) C(55) -153.6(15) ? . . . .
C(44) C(43) C(53) C(50) 8.5(16) ? . . . .
C(44) C(43) C(53) C(51) 8(2) ? . . . .
C(44) C(43) C(53) C(52) 16(6) ? . . . .
C(44) C(43) C(53) C(58) 179.4(11) ? . . . .
C(44) C(43) C(53) C(59) -164.6(11) ? . . . .
C(53) C(43) C(44) C(45) -32(2) ? . . . .
C(53) C(43) C(44) C(46) -6.4(18) ? . . . .
C(53) C(43) C(44) C(47) -11.5(15) ? . . . .
C(53) C(43) C(44) C(54) 174.6(12) ? . . . .
C(53) C(43) C(44) C(55) -156.8(14) ? . . . .
C(45) C(43) C(52) C(50) -5.0(19) ? . . . .
C(45) C(43) C(52) C(51) -7(3) ? . . . .
C(45) C(43) C(52) C(53) -175(5) ? . . . .
C(45) C(43) C(52) C(58) 172.4(13) ? . . . .
C(45) C(43) C(52) C(59) -175.8(10) ? . . . .
C(52) C(43) C(45) C(44) 155(2) ? . . . .
C(52) C(43) C(45) C(46) 28(2) ? . . . .
C(52) C(43) C(45) C(47) 7.0(15) ? . . . .
C(52) C(43) C(45) C(55) -175.4(11) ? . . . .
C(45) C(43) C(53) C(50) -2.5(13) ? . . . .
C(45) C(43) C(53) C(51) -2.9(17) ? . . . .
C(45) C(43) C(53) C(52) 5(6) ? . . . .
C(45) C(43) C(53) C(58) 168.4(14) ? . . . .
C(45) C(43) C(53) C(59) -175.6(11) ? . . . .
C(53) C(43) C(45) C(44) 154(2) ? . . . .
C(53) C(43) C(45) C(46) 27(2) ? . . . .
C(53) C(43) C(45) C(47) 6.1(15) ? . . . .
C(53) C(43) C(45) C(55) -176.2(10) ? . . . .
C(52) C(43) C(53) C(50) -8(5) ? . . . .
C(52) C(43) C(53) C(51) -8(5) ? . . . .
C(52) C(43) C(53) C(58) 163(6) ? . . . .
C(52) C(43) C(53) C(59) 179(5) ? . . . .
C(53) C(43) C(52) C(50) 170(7) ? . . . .
C(53) C(43) C(52) C(51) 168(8) ? . . . .
C(53) C(43) C(52) C(58) -12(5) ? . . . .
C(53) C(43) C(52) C(59) -1(4) ? . . . .
C(43) C(44) C(45) C(46) 148(2) ? . . . .
C(43) C(44) C(45) C(47) 138(4) ? . . . .
C(43) C(44) C(45) C(55) -137.7(16) ? . . . .
C(43) C(44) C(46) C(45) -35(3) ? . . . .
C(43) C(44) C(46) C(47) -18(3) ? . . . .
C(43) C(44) C(46) C(48) -1.1(19) ? . . . .
C(43) C(44) C(47) C(45) -41(4) ? . . . .
C(43) C(44) C(47) C(46) 164(2) ? . . . .
C(43) C(44) C(47) C(48) 18(2) ? . . . .
C(43) C(44) C(47) C(49) 11.1(14) ? . . . .
C(43) C(44) C(54) C(55) 130.6(17) ? . . . .
C(43) C(44) C(55) C(45) 107(3) ? . . . .
C(43) C(44) C(55) C(54) -68(2) ? . . . .
C(45) C(44) C(46) C(47) 17(4) ? . . . .
C(45) C(44) C(46) C(48) 34(3) ? . . . .
C(46) C(44) C(45) C(43) -148(2) ? . . . .
C(46) C(44) C(45) C(47) -9(2) ? . . . .
C(46) C(44) C(45) C(55) 75(3) ? . . . .
C(45) C(44) C(47) C(46) -155(5) ? . . . .
C(45) C(44) C(47) C(48) 59(4) ? . . . .
C(45) C(44) C(47) C(49) 52(4) ? . . . .
C(47) C(44) C(45) C(43) -138(4) ? . . . .
C(47) C(44) C(45) C(46) 9(2) ? . . . .
C(47) C(44) C(45) C(55) 84(4) ? . . . .
C(45) C(44) C(54) C(55) 8(3) ? . . . .
C(54) C(44) C(45) C(43) 134(3) ? . . . .
C(54) C(44) C(45) C(46) -79(4) ? . . . .
C(54) C(44) C(45) C(47) -88(5) ? . . . .
C(54) C(44) C(45) C(55) -4(2) ? . . . .
C(45) C(44) C(55) C(54) -175(2) ? . . . .
C(55) C(44) C(45) C(43) 137.7(16) ? . . . .
C(55) C(44) C(45) C(46) -75(3) ? . . . .
C(55) C(44) C(45) C(47) -84(4) ? . . . .
C(46) C(44) C(47) C(45) 155(5) ? . . . .
C(46) C(44) C(47) C(48) -146(3) ? . . . .
C(46) C(44) C(47) C(49) -153(3) ? . . . .
C(47) C(44) C(46) C(45) -17(4) ? . . . .
C(47) C(44) C(46) C(48) 17(2) ? . . . .
C(46) C(44) C(54) C(55) -48.4(19) ? . . . .
C(54) C(44) C(46) C(45) 144(3) ? . . . .
C(54) C(44) C(46) C(47) 161(2) ? . . . .
C(54) C(44) C(46) C(48) 178.0(13) ? . . . .
C(46) C(44) C(55) C(45) -46(2) ? . . . .
C(46) C(44) C(55) C(54) 138.8(15) ? . . . .
C(55) C(44) C(46) C(45) 125(3) ? . . . .
C(55) C(44) C(46) C(47) 142(2) ? . . . .
C(55) C(44) C(46) C(48) 158.7(12) ? . . . .
C(47) C(44) C(54) C(55) -41(2) ? . . . .
C(54) C(44) C(47) C(45) 132(5) ? . . . .
C(54) C(44) C(47) C(46) -23(3) ? . . . .
C(54) C(44) C(47) C(48) -168.9(19) ? . . . .
C(54) C(44) C(47) C(49) -176.2(14) ? . . . .
C(47) C(44) C(55) C(45) -35.1(19) ? . . . .
C(47) C(44) C(55) C(54) 150.0(14) ? . . . .
C(55) C(44) C(47) C(45) 114(5) ? . . . .
C(55) C(44) C(47) C(46) -42(2) ? . . . .
C(55) C(44) C(47) C(48) 173.0(18) ? . . . .
C(55) C(44) C(47) C(49) 165.7(11) ? . . . .
C(54) C(44) C(55) C(45) 175(2) ? . . . .
C(43) C(45) C(46) C(44) 118(4) ? . . . .
C(43) C(45) C(46) C(47) -47(3) ? . . . .
C(43) C(45) C(46) C(48) -32(2) ? . . . .
C(43) C(45) C(47) C(44) 127(5) ? . . . .
C(43) C(45) C(47) C(46) 148(2) ? . . . .
C(43) C(45) C(47) C(48) -1(2) ? . . . .
C(43) C(45) C(47) C(49) -5.7(18) ? . . . .
C(43) C(45) C(55) C(44) -48(2) ? . . . .
C(43) C(45) C(55) C(54) -42.4(19) ? . . . .
C(44) C(45) C(46) C(47) -165(3) ? . . . .
C(44) C(45) C(46) C(48) -150(3) ? . . . .
C(44) C(45) C(47) C(46) 21(5) ? . . . .
C(44) C(45) C(47) C(48) -128(4) ? . . . .
C(44) C(45) C(47) C(49) -133(4) ? . . . .
C(44) C(45) C(55) C(54) 5(2) ? . . . .
C(46) C(45) C(47) C(44) -21(5) ? . . . .
C(46) C(45) C(47) C(48) -149(3) ? . . . .
C(46) C(45) C(47) C(49) -154(2) ? . . . .
C(47) C(45) C(46) C(44) 165(3) ? . . . .
C(47) C(45) C(46) C(48) 14.6(18) ? . . . .
C(46) C(45) C(55) C(44) 118(2) ? . . . .
C(46) C(45) C(55) C(54) 123.6(18) ? . . . .
C(55) C(45) C(46) C(44) -41(2) ? . . . .
C(55) C(45) C(46) C(47) 155(2) ? . . . .
C(55) C(45) C(46) C(48) 169.4(11) ? . . . .
C(47) C(45) C(55) C(44) 130(2) ? . . . .
C(47) C(45) C(55) C(54) 135.4(17) ? . . . .
C(55) C(45) C(47) C(44) -50(4) ? . . . .
C(55) C(45) C(47) C(46) -29(2) ? . . . .
C(55) C(45) C(47) C(48) -178.5(16) ? . . . .
C(55) C(45) C(47) C(49) 176.8(10) ? . . . .
C(44) C(46) C(47) C(45) -5.3(12) ? . . . .
C(44) C(46) C(47) C(48) 95(4) ? . . . .
C(44) C(46) C(47) C(49) 68(5) ? . . . .
C(44) C(46) C(48) C(47) -94(4) ? . . . .
C(44) C(46) C(48) C(49) 3(5) ? . . . .
C(44) C(46) C(48) C(50) 4(2) ? . . . .
C(44) C(46) C(48) C(56) -177.9(12) ? . . . .
C(44) C(46) C(48) C(57) -176.8(17) ? . . . .
C(45) C(46) C(47) C(44) 5.3(12) ? . . . .
C(45) C(46) C(47) C(48) 100(4) ? . . . .
C(45) C(46) C(47) C(49) 73(4) ? . . . .
C(45) C(46) C(48) C(47) -83(4) ? . . . .
C(45) C(46) C(48) C(49) 13(5) ? . . . .
C(45) C(46) C(48) C(50) 14.3(19) ? . . . .
C(45) C(46) C(48) C(56) -167.8(13) ? . . . .
C(45) C(46) C(48) C(57) -166.7(18) ? . . . .
C(47) C(46) C(48) C(49) 97(6) ? . . . .
C(47) C(46) C(48) C(50) 98(4) ? . . . .
C(47) C(46) C(48) C(56) -84(4) ? . . . .
C(47) C(46) C(48) C(57) -83(4) ? . . . .
C(48) C(46) C(47) C(44) -95(4) ? . . . .
C(48) C(46) C(47) C(45) -100(4) ? . . . .
C(48) C(46) C(47) C(49) -27(3) ? . . . .
C(44) C(47) C(48) C(46) 70(4) ? . . . .
C(44) C(47) C(48) C(49) -34(6) ? . . . .
C(44) C(47) C(48) C(50) -18(2) ? . . . .
C(44) C(47) C(48) C(56) 172.0(11) ? . . . .
C(44) C(47) C(48) C(57) -178.7(13) ? . . . .
C(44) C(47) C(49) C(48) 151(5) ? . . . .
C(44) C(47) C(49) C(50) -7.9(18) ? . . . .
C(44) C(47) C(49) C(51) -7.3(19) ? . . . .
C(44) C(47) C(49) C(56) 172.0(11) ? . . . .
C(44) C(47) C(49) C(57) 176.0(10) ? . . . .
C(45) C(47) C(48) C(46) 81(4) ? . . . .
C(45) C(47) C(48) C(49) -23(6) ? . . . .
C(45) C(47) C(48) C(50) -7(2) ? . . . .
C(45) C(47) C(48) C(56) -177.0(12) ? . . . .
C(45) C(47) C(48) C(57) -167.7(14) ? . . . .
C(45) C(47) C(49) C(48) 160(5) ? . . . .
C(45) C(47) C(49) C(50) 1.1(18) ? . . . .
C(45) C(47) C(49) C(51) 1.7(19) ? . . . .
C(45) C(47) C(49) C(56) -179.0(11) ? . . . .
C(45) C(47) C(49) C(57) -175.1(11) ? . . . .
C(46) C(47) C(48) C(49) -104(6) ? . . . .
C(46) C(47) C(48) C(50) -88(4) ? . . . .
C(46) C(47) C(48) C(56) 102(4) ? . . . .
C(46) C(47) C(48) C(57) 111(4) ? . . . .
C(46) C(47) C(49) C(48) 101(7) ? . . . .
C(46) C(47) C(49) C(50) -58(4) ? . . . .
C(46) C(47) C(49) C(51) -57(4) ? . . . .
C(46) C(47) C(49) C(56) 122(4) ? . . . .
C(46) C(47) C(49) C(57) 126(3) ? . . . .
C(48) C(47) C(49) C(50) -159(6) ? . . . .
C(48) C(47) C(49) C(51) -158(5) ? . . . .
C(48) C(47) C(49) C(56) 21(5) ? . . . .
C(48) C(47) C(49) C(57) 25(5) ? . . . .
C(49) C(47) C(48) C(46) 104(6) ? . . . .
C(49) C(47) C(48) C(50) 16(4) ? . . . .
C(49) C(47) C(48) C(56) -154(6) ? . . . .
C(49) C(47) C(48) C(57) -145(7) ? . . . .
C(46) C(48) C(49) C(47) -23(2) ? . . . .
C(46) C(48) C(49) C(50) 2(5) ? . . . .
C(46) C(48) C(49) C(51) 5(7) ? . . . .
C(46) C(48) C(49) C(56) 179(3) ? . . . .
C(46) C(48) C(49) C(57) -180(4) ? . . . .
C(46) C(48) C(50) C(49) -179(2) ? . . . .
C(46) C(48) C(50) C(51) 164(7) ? . . . .
C(46) C(48) C(50) C(52) -3(2) ? . . . .
C(46) C(48) C(50) C(53) -1(2) ? . . . .
C(46) C(48) C(56) C(49) -179.6(17) ? . . . .
C(46) C(48) C(56) C(57) 178.5(18) ? . . . .
C(46) C(48) C(57) C(49) 180(3) ? . . . .
C(46) C(48) C(57) C(56) -2(2) ? . . . .
C(47) C(48) C(49) C(50) 24(6) ? . . . .
C(47) C(48) C(49) C(51) 27(7) ? . . . .
C(47) C(48) C(49) C(56) -158(5) ? . . . .
C(47) C(48) C(49) C(57) -157(4) ? . . . .
C(47) C(48) C(50) C(49) -168(3) ? . . . .
C(47) C(48) C(50) C(51) 175(7) ? . . . .
C(47) C(48) C(50) C(52) 8(2) ? . . . .
C(47) C(48) C(50) C(53) 10(2) ? . . . .
C(47) C(48) C(56) C(49) 169(2) ? . . . .
C(47) C(48) C(56) C(57) 167(2) ? . . . .
C(47) C(48) C(57) C(49) 163(3) ? . . . .
C(47) C(48) C(57) C(56) -20(2) ? . . . .
C(49) C(48) C(50) C(51) -17(7) ? . . . .
C(49) C(48) C(50) C(52) 176(3) ? . . . .
C(49) C(48) C(50) C(53) 178(3) ? . . . .
C(50) C(48) C(49) C(47) -24(6) ? . . . .
C(50) C(48) C(49) C(51) 3.0(14) ? . . . .
C(50) C(48) C(49) C(56) 177(2) ? . . . .
C(50) C(48) C(49) C(57) 178(2) ? . . . .
C(49) C(48) C(56) C(57) -2(2) ? . . . .
C(56) C(48) C(49) C(47) 158(5) ? . . . .
C(56) C(48) C(49) C(50) -177(2) ? . . . .
C(56) C(48) C(49) C(51) -174(2) ? . . . .
C(56) C(48) C(49) C(57) 0.9(11) ? . . . .
C(49) C(48) C(57) C(56) 178(2) ? . . . .
C(57) C(48) C(49) C(47) 157(4) ? . . . .
C(57) C(48) C(49) C(50) -178(2) ? . . . .
C(57) C(48) C(49) C(51) -175(3) ? . . . .
C(57) C(48) C(49) C(56) -0.9(11) ? . . . .
C(50) C(48) C(56) C(49) -1.6(14) ? . . . .
C(50) C(48) C(56) C(57) -4(2) ? . . . .
C(56) C(48) C(50) C(49) 3(2) ? . . . .
C(56) C(48) C(50) C(51) -14(7) ? . . . .
C(56) C(48) C(50) C(52) 178.7(13) ? . . . .
C(56) C(48) C(50) C(53) -179.0(13) ? . . . .
C(50) C(48) C(57) C(49) -1.0(13) ? . . . .
C(50) C(48) C(57) C(56) 176.8(19) ? . . . .
C(57) C(48) C(50) C(49) 1(2) ? . . . .
C(57) C(48) C(50) C(51) -16(7) ? . . . .
C(57) C(48) C(50) C(52) 177.2(13) ? . . . .
C(57) C(48) C(50) C(53) 179.5(11) ? . . . .
C(56) C(48) C(57) C(49) -178(2) ? . . . .
C(57) C(48) C(56) C(49) 2(2) ? . . . .
C(47) C(49) C(50) C(48) 7(2) ? . . . .
C(47) C(49) C(50) C(51) 178(3) ? . . . .
C(47) C(49) C(50) C(52) 1(2) ? . . . .
C(47) C(49) C(50) C(53) 4(3) ? . . . .
C(47) C(49) C(51) C(50) -2(3) ? . . . .
C(47) C(49) C(51) C(52) -0.2(14) ? . . . .
C(47) C(49) C(51) C(53) 1(2) ? . . . .
C(47) C(49) C(56) C(48) -5.7(15) ? . . . .
C(47) C(49) C(56) C(57) 172.3(17) ? . . . .
C(47) C(49) C(57) C(48) -6.7(15) ? . . . .
C(47) C(49) C(57) C(56) -8.6(19) ? . . . .
C(48) C(49) C(50) C(51) 171(4) ? . . . .
C(48) C(49) C(50) C(52) -6(4) ? . . . .
C(48) C(49) C(50) C(53) -3(4) ? . . . .
C(48) C(49) C(51) C(50) -11(5) ? . . . .
C(48) C(49) C(51) C(52) -9(3) ? . . . .
C(48) C(49) C(51) C(53) -7(3) ? . . . .
C(48) C(49) C(56) C(57) 178(2) ? . . . .
C(48) C(49) C(57) C(56) -2(2) ? . . . .
C(50) C(49) C(51) C(52) 2(3) ? . . . .
C(50) C(49) C(51) C(53) 4(3) ? . . . .
C(51) C(49) C(50) C(48) -171(4) ? . . . .
C(51) C(49) C(50) C(52) -177(4) ? . . . .
C(51) C(49) C(50) C(53) -174(6) ? . . . .
C(50) C(49) C(56) C(48) 174(5) ? . . . .
C(50) C(49) C(56) C(57) -8(4) ? . . . .
C(56) C(49) C(50) C(48) -173(5) ? . . . .
C(56) C(49) C(50) C(51) -2(5) ? . . . .
C(56) C(49) C(50) C(52) -179(2) ? . . . .
C(56) C(49) C(50) C(53) -176(2) ? . . . .
C(50) C(49) C(57) C(48) 178(2) ? . . . .
C(50) C(49) C(57) C(56) 176(2) ? . . . .
C(57) C(49) C(50) C(48) -178(3) ? . . . .
C(57) C(49) C(50) C(51) -7(5) ? . . . .
C(57) C(49) C(50) C(52) 176.6(17) ? . . . .
C(57) C(49) C(50) C(53) 179.3(17) ? . . . .
C(51) C(49) C(56) C(48) 173(3) ? . . . .
C(51) C(49) C(56) C(57) -9(2) ? . . . .
C(56) C(49) C(51) C(50) 179(3) ? . . . .
C(56) C(49) C(51) C(52) -179.0(15) ? . . . .
C(56) C(49) C(51) C(53) -177.5(16) ? . . . .
C(51) C(49) C(57) C(48) 176(2) ? . . . .
C(51) C(49) C(57) C(56) 174.5(17) ? . . . .
C(57) C(49) C(51) C(50) 174(4) ? . . . .
C(57) C(49) C(51) C(52) 176.5(12) ? . . . .
C(57) C(49) C(51) C(53) 178.0(12) ? . . . .
C(56) C(49) C(57) C(48) 2(2) ? . . . .
C(57) C(49) C(56) C(48) -178(2) ? . . . .
C(48) C(50) C(51) C(49) 9(4) ? . . . .
C(48) C(50) C(51) C(52) -168(7) ? . . . .
C(48) C(50) C(51) C(53) -167(6) ? . . . .
C(48) C(50) C(52) C(43) -1(2) ? . . . .
C(48) C(50) C(52) C(51) 176(2) ? . . . .
C(48) C(50) C(52) C(53) 170(4) ? . . . .
C(48) C(50) C(52) C(58) -178.4(13) ? . . . .
C(48) C(50) C(52) C(59) 168.4(12) ? . . . .
C(48) C(50) C(53) C(43) -4.5(18) ? . . . .
C(48) C(50) C(53) C(51) 175(3) ? . . . .
C(48) C(50) C(53) C(52) -11(5) ? . . . .
C(48) C(50) C(53) C(58) -175.0(16) ? . . . .
C(48) C(50) C(53) C(59) 166.4(15) ? . . . .
C(49) C(50) C(51) C(52) -178(3) ? . . . .
C(49) C(50) C(51) C(53) -177(3) ? . . . .
C(49) C(50) C(52) C(43) 1(2) ? . . . .
C(49) C(50) C(52) C(51) 178(2) ? . . . .
C(49) C(50) C(52) C(53) 172(4) ? . . . .
C(49) C(50) C(52) C(58) -176.2(19) ? . . . .
C(49) C(50) C(52) C(59) 170.6(18) ? . . . .
C(49) C(50) C(53) C(43) -3(3) ? . . . .
C(49) C(50) C(53) C(51) 176(4) ? . . . .
C(49) C(50) C(53) C(52) -10(6) ? . . . .
C(49) C(50) C(53) C(58) -174(2) ? . . . .
C(49) C(50) C(53) C(59) 168(2) ? . . . .
C(51) C(50) C(52) C(43) -177(2) ? . . . .
C(51) C(50) C(52) C(53) -6(5) ? . . . .
C(51) C(50) C(52) C(58) 6(2) ? . . . .
C(51) C(50) C(52) C(59) -7(2) ? . . . .
C(52) C(50) C(51) C(49) 178(3) ? . . . .
C(52) C(50) C(51) C(53) 1.1(11) ? . . . .
C(51) C(50) C(53) C(43) -179(2) ? . . . .
C(51) C(50) C(53) C(52) 174(5) ? . . . .
C(51) C(50) C(53) C(58) 10(2) ? . . . .
C(51) C(50) C(53) C(59) -8(2) ? . . . .
C(53) C(50) C(51) C(49) 177(3) ? . . . .
C(53) C(50) C(51) C(52) -1.1(11) ? . . . .
C(52) C(50) C(53) C(43) 7(4) ? . . . .
C(52) C(50) C(53) C(51) -174(5) ? . . . .
C(52) C(50) C(53) C(58) -164(6) ? . . . .
C(52) C(50) C(53) C(59) 178(4) ? . . . .
C(53) C(50) C(52) C(43) -171(6) ? . . . .
C(53) C(50) C(52) C(51) 6(5) ? . . . .
C(53) C(50) C(52) C(58) 12(4) ? . . . .
C(53) C(50) C(52) C(59) -2(3) ? . . . .
C(49) C(51) C(52) C(43) 4(3) ? . . . .
C(49) C(51) C(52) C(50) -1.0(14) ? . . . .
C(49) C(51) C(52) C(53) 174(4) ? . . . .
C(49) C(51) C(52) C(58) -175.7(11) ? . . . .
C(49) C(51) C(52) C(59) 172.9(11) ? . . . .
C(49) C(51) C(53) C(43) -0.6(16) ? . . . .
C(49) C(51) C(53) C(50) -1.7(17) ? . . . .
C(49) C(51) C(53) C(52) -7(4) ? . . . .
C(49) C(51) C(53) C(58) -173.1(13) ? . . . .
C(49) C(51) C(53) C(59) 172.1(12) ? . . . .
C(50) C(51) C(52) C(43) 5(3) ? . . . .
C(50) C(51) C(52) C(53) 175(5) ? . . . .
C(50) C(51) C(52) C(58) -175(2) ? . . . .
C(50) C(51) C(52) C(59) 174(2) ? . . . .
C(50) C(51) C(53) C(43) 1(2) ? . . . .
C(50) C(51) C(53) C(52) -5(5) ? . . . .
C(50) C(51) C(53) C(58) -171(2) ? . . . .
C(50) C(51) C(53) C(59) 174(2) ? . . . .
C(52) C(51) C(53) C(43) 6(4) ? . . . .
C(52) C(51) C(53) C(50) 5(5) ? . . . .
C(52) C(51) C(53) C(58) -166(5) ? . . . .
C(52) C(51) C(53) C(59) 179(4) ? . . . .
C(53) C(51) C(52) C(43) -170(6) ? . . . .
C(53) C(51) C(52) C(50) -175(5) ? . . . .
C(53) C(51) C(52) C(58) 10(4) ? . . . .
C(53) C(51) C(52) C(59) -1(3) ? . . . .
C(43) C(52) C(53) C(50) 171(6) ? . . . .
C(43) C(52) C(53) C(51) 173(4) ? . . . .
C(43) C(52) C(53) C(58) -73(16) ? . . . .
C(43) C(52) C(58) C(53) 113(15) ? . . . .
C(43) C(52) C(58) C(59) 58(3) ? . . . .
C(43) C(52) C(59) C(53) 178(18) ? . . . .
C(43) C(52) C(59) C(58) -127(3) ? . . . .
C(50) C(52) C(53) C(43) -171(6) ? . . . .
C(50) C(52) C(53) C(51) 2.0(19) ? . . . .
C(50) C(52) C(53) C(58) 116(14) ? . . . .
C(50) C(52) C(53) C(59) -174(13) ? . . . .
C(50) C(52) C(58) C(53) -69(15) ? . . . .
C(50) C(52) C(58) C(59) -124(3) ? . . . .
C(50) C(52) C(59) C(53) 7(15) ? . . . .
C(50) C(52) C(59) C(58) 63(3) ? . . . .
C(51) C(52) C(53) C(43) -173(4) ? . . . .
C(51) C(52) C(53) C(50) -2.0(19) ? . . . .
C(51) C(52) C(53) C(58) 114(14) ? . . . .
C(51) C(52) C(53) C(59) -176(15) ? . . . .
C(51) C(52) C(58) C(53) -67(15) ? . . . .
C(51) C(52) C(58) C(59) -122(3) ? . . . .
C(51) C(52) C(59) C(53) 5(16) ? . . . .
C(51) C(52) C(59) C(58) 60(3) ? . . . .
C(53) C(52) C(58) C(59) -55(15) ? . . . .
C(58) C(52) C(53) C(43) 73(16) ? . . . .
C(58) C(52) C(53) C(50) -116(14) ? . . . .
C(58) C(52) C(53) C(51) -114(14) ? . . . .
C(59) C(52) C(53) C(50) 174(13) ? . . . .
C(59) C(52) C(53) C(51) 176(15) ? . . . .
C(59) C(52) C(58) C(53) 55(15) ? . . . .
C(43) C(53) C(58) C(52) -62(15) ? . . . .
C(43) C(53) C(58) C(59) 64(3) ? . . . .
C(43) C(53) C(59) C(52) -2(17) ? . . . .
C(43) C(53) C(59) C(58) -125(3) ? . . . .
C(50) C(53) C(58) C(52) 106(15) ? . . . .
C(50) C(53) C(58) C(59) -128(3) ? . . . .
C(50) C(53) C(59) C(52) -172(16) ? . . . .
C(50) C(53) C(59) C(58) 65(3) ? . . . .
C(51) C(53) C(58) C(52) 110(15) ? . . . .
C(51) C(53) C(58) C(59) -124(3) ? . . . .
C(51) C(53) C(59) C(52) -175(17) ? . . . .
C(51) C(53) C(59) C(58) 62(3) ? . . . .
C(52) C(53) C(58) C(59) 126(15) ? . . . .
C(59) C(53) C(58) C(52) -126(15) ? . . . .
C(44) C(54) C(55) C(45) -1.4(7) ? . . . .
C(48) C(56) C(57) C(49) 0.7(9) ? . . . .
C(49) C(56) C(57) C(48) -0.7(9) ? . . . .
C(52) C(58) C(59) C(53) 2.3(10) ? . . . .
C(53) C(58) C(59) C(52) -2.3(10) ? . . . .
P(1) C(60) C(61) C(62) 175.9(4) ? . . . .
P(1) C(60) C(65) C(64) -178.1(4) ? . . . .
C(61) C(60) C(65) C(64) -0.1(6) ? . . . .
C(65) C(60) C(61) C(62) -2.2(8) ? . . . .
C(60) C(61) C(62) C(63) 2.5(9) ? . . . .
C(61) C(62) C(63) C(64) -0.6(10) ? . . . .
C(62) C(63) C(64) C(65) -1.7(10) ? . . . .
C(63) C(64) C(65) C(60) 2.1(9) ? . . . .
P(1) C(66) C(67) C(68) 178.1(3) ? . . . .
P(1) C(66) C(71) C(70) -177.6(2) ? . . . .
C(67) C(66) C(71) C(70) 2.1(5) ? . . . .
C(71) C(66) C(67) C(68) -1.6(5) ? . . . .
C(66) C(67) C(68) C(69) 0.3(6) ? . . . .
C(67) C(68) C(69) C(70) 0.6(6) ? . . . .
C(68) C(69) C(70) C(71) -0.1(4) ? . . . .
C(69) C(70) C(71) C(66) -1.3(5) ? . . . .
P(1) C(72) C(73) C(74) 177.9(5) ? . . . .
P(1) C(72) C(77) C(76) -177.8(4) ? . . . .
C(73) C(72) C(77) C(76) 0.3(7) ? . . . .
C(77) C(72) C(73) C(74) -0.2(7) ? . . . .
C(72) C(73) C(74) C(75) -0.0(9) ? . . . .
C(73) C(74) C(75) C(76) 0.2(8) ? . . . .
C(74) C(75) C(76) C(77) -0.2(7) ? . . . .
C(75) C(76) C(77) C(72) -0.1(7) ? . . . .
C(80) C(79) C(81) C(82) -91(5) ? . . . .
C(81) C(79) C(80) C(82) 59(3) ? . . . .
C(79) C(80) C(81) C(82) 112.2(19) ? . . . .
C(79) C(80) C(82) C(81) -77(4) ? . . . .
C(79) C(80) C(82) C(83) -158.1(17) ? . . . .
C(79) C(80) C(82) C(84) 176.4(17) ? . . . .
C(81) C(80) C(82) C(83) -82(4) ? . . . .
C(81) C(80) C(82) C(84) -107(4) ? . . . .
C(82) C(80) C(81) C(79) -112.2(19) ? . . . .
C(79) C(81) C(82) C(80) 75(4) ? . . . .
C(79) C(81) C(82) C(83) -178.3(15) ? . . . .
C(79) C(81) C(82) C(84) 158.6(15) ? . . . .
C(80) C(81) C(82) C(83) 107(4) ? . . . .
C(80) C(81) C(82) C(84) 84(4) ? . . . .
C(80) C(82) C(83) C(84) -97(3) ? . . . .
C(80) C(82) C(83) C(85) -152.0(19) ? . . . .
C(80) C(82) C(84) C(83) 93(2) ? . . . .
C(80) C(82) C(84) C(85) -178(2) ? . . . .
C(81) C(82) C(83) C(84) -120(2) ? . . . .
C(81) C(82) C(83) C(85) -174.3(16) ? . . . .
C(81) C(82) C(84) C(83) 70(2) ? . . . .
C(81) C(82) C(84) C(85) 158.2(19) ? . . . .
C(83) C(82) C(84) C(85) 88(2) ? . . . .
C(84) C(82) C(83) C(85) -55(2) ? . . . .
C(82) C(83) C(84) C(85) -121.5(12) ? . . . .
C(82) C(83) C(85) C(84) 62(2) ? . . . .
C(82) C(83) C(85) C(86) 176.3(11) ? . . . .
C(84) C(83) C(85) C(86) 114(2) ? . . . .
C(85) C(83) C(84) C(82) 121.5(12) ? . . . .
C(82) C(84) C(85) C(83) -81(3) ? . . . .
C(82) C(84) C(85) C(86) -157.6(14) ? . . . .
C(83) C(84) C(85) C(86) -77(3) ? . . . .
